data_7111629
loop_
_publ_author_name
'Suzuki, Takanori'
'Wada, Kazuhisa'
'Ishigaki, Yusuke'
'Yoshimoto, Yasuyo'
'Ohta, Eisuke'
'Kawai, Hidetoshi'
'Fujiwara, Kenshu'

_publ_section_title
;
 Drastic change in racemization barrier upon redox reactions: novel
 chiral-memory units based on dynamic redox systems
;
_journal_issue 23
_journal_name_full 'Chemical Communications'
_journal_page_first 4100
_journal_page_last 4102
_journal_paper_doi 10.1039/c0cc00026d
_journal_volume 46
_journal_year 2010
_chemical_formula_moiety 'C44 H38 Cl12 O5 Sb2 '
_chemical_formula_sum 'C44 H38 Cl12 O5 Sb2'
_chemical_formula_weight 1315.72
_space_group_IT_number 2
_symmetry_cell_setting triclinic
_symmetry_Int_Tables_number 2
_symmetry_space_group_name_Hall '-P 1'
_symmetry_space_group_name_H-M 'P -1'
_cell_angle_alpha 81.941(18)
_cell_angle_beta 80.772(18)
_cell_angle_gamma 79.240(18)
_cell_formula_units_Z 4
_cell_length_a 12.073(4)
_cell_length_b 15.599(6)
_cell_length_c 27.406(11)
_cell_measurement_reflns_used 16242
_cell_measurement_temperature 153.1
_cell_measurement_theta_max 30.5
_cell_measurement_theta_min 1.3
_cell_volume 4972(3)
_computing_cell_refinement CrystalClear
_computing_data_collection CrystalClear
_computing_data_reduction CrystalStructure
_computing_publication_material 'CrystalStructure 3.8'
_computing_structure_refinement CRYSTALS
_computing_structure_solution SIR97
_diffrn_detector_area_resol_mean 7.31
_diffrn_measured_fraction_theta_full 0.781
_diffrn_measured_fraction_theta_max 0.781
_diffrn_measurement_device_type 'Rigaku Mercury'
_diffrn_measurement_method \w
_diffrn_radiation_type 'Mo K\a'
_diffrn_radiation_wavelength 0.71070
_diffrn_reflns_av_R_equivalents 0.194
_diffrn_reflns_limit_h_max 15
_diffrn_reflns_limit_h_min -16
_diffrn_reflns_limit_k_max 21
_diffrn_reflns_limit_k_min -16
_diffrn_reflns_limit_l_max 36
_diffrn_reflns_limit_l_min -38
_diffrn_reflns_number 44221
_diffrn_reflns_theta_full 30.55
_diffrn_reflns_theta_max 30.55
_exptl_absorpt_coefficient_mu 1.773
_exptl_absorpt_correction_T_max 0.982
_exptl_absorpt_correction_T_min 0.488
_exptl_absorpt_correction_type multi-scan
_exptl_absorpt_process_details 'Jacobson, R. (1998) Private communication'
_exptl_crystal_colour red
_exptl_crystal_density_diffrn 1.757
_exptl_crystal_density_method 'not measured'
_exptl_crystal_description needle
_exptl_crystal_F_000 2592.00
_exptl_crystal_size_max 0.60
_exptl_crystal_size_mid 0.01
_exptl_crystal_size_min 0.01
_refine_diff_density_max 0.75
_refine_diff_density_min -1.84
_refine_ls_extinction_method none
_refine_ls_goodness_of_fit_ref 0.699
_refine_ls_hydrogen_treatment refall
_refine_ls_number_parameters 1211
_refine_ls_number_reflns 3091
_refine_ls_R_factor_gt 0.0581
_refine_ls_shift/su_max 0.0000
_refine_ls_structure_factor_coef F
_refine_ls_weighting_details 'w = 1/\s^2^(Fo)'
_refine_ls_weighting_scheme sigma
_refine_ls_wR_factor_ref 0.0630
_reflns_number_gt 2969
_reflns_number_total 23827
_reflns_threshold_expression F^2^>2.0\s(F^2^)
_cod_data_source_file c0cc00026dsup1.cif
_cod_data_source_block 090303s
_cod_original_formula_sum 'C44 H38 Cl12 O5 Sb2 '
_cod_database_code 7111629

loop_
_symmetry_equiv_pos_site_id
_symmetry_equiv_pos_as_xyz
1 +X,+Y,+Z
2 -X,-Y,-Z

loop_
_atom_site_label
_atom_site_type_symbol
_atom_site_fract_x
_atom_site_fract_y
_atom_site_fract_z
_atom_site_U_iso_or_equiv
_atom_site_adp_type
_atom_site_occupancy
_atom_site_symmetry_multiplicity
_atom_site_calc_flag
_atom_site_refinement_flags
Sb(1) Sb 1.0679(2) 0.44538(18) 0.36011(7) 0.0446(8) Uani 1.00 1 d .
Sb(2) Sb 0.58057(19) 0.16834(15) 0.41765(7) 0.0332(7) Uani 1.00 1 d .
Sb(3) Sb 0.28223(17) 0.25911(15) -0.00254(7) 0.0270(7) Uani 1.00 1 d .
Sb(4) Sb 0.94258(17) -0.07952(15) 0.21618(7) 0.0258(6) Uani 1.00 1 d .
Cl(1) Cl 0.8817(8) 0.4197(8) 0.3659(3) 0.088(4) Uani 1.00 1 d .
Cl(2) Cl 1.0068(7) 0.5972(6) 0.3353(3) 0.068(3) Uani 1.00 1 d .
Cl(3) Cl 1.2493(6) 0.4790(5) 0.3564(2) 0.047(2) Uani 1.00 1 d .
Cl(4) Cl 1.1357(11) 0.2982(7) 0.3825(3) 0.094(4) Uani 1.00 1 d .
Cl(5) Cl 1.0294(8) 0.4721(7) 0.4434(2) 0.085(4) Uani 1.00 1 d .
Cl(6) Cl 1.1016(8) 0.4192(7) 0.2767(2) 0.069(3) Uani 1.00 1 d .
Cl(7) Cl 0.6915(8) 0.1803(6) 0.3403(2) 0.070(3) Uani 1.00 1 d .
Cl(8) Cl 0.4513(7) 0.1040(6) 0.3842(3) 0.064(3) Uani 1.00 1 d .
Cl(9) Cl 0.4743(7) 0.3068(5) 0.3981(2) 0.057(3) Uani 1.00 1 d .
Cl(10) Cl 0.4742(6) 0.1555(6) 0.4961(2) 0.057(3) Uani 1.00 1 d .
Cl(11) Cl 0.7087(6) 0.2367(5) 0.4513(2) 0.045(2) Uani 1.00 1 d .
Cl(12) Cl 0.6878(7) 0.0279(5) 0.4381(3) 0.060(3) Uani 1.00 1 d .
Cl(13) Cl 0.1104(6) 0.3513(5) -0.0212(2) 0.046(2) Uani 1.00 1 d .
Cl(14) Cl 0.3877(6) 0.3417(5) -0.0658(2) 0.040(2) Uani 1.00 1 d .
Cl(15) Cl 0.2656(7) 0.1659(6) -0.0594(3) 0.063(3) Uani 1.00 1 d .
Cl(16) Cl 0.1786(6) 0.1786(6) 0.0619(2) 0.060(3) Uani 1.00 1 d .
Cl(17) Cl 0.3074(6) 0.3530(5) 0.0535(2) 0.042(2) Uani 1.00 1 d .
Cl(18) Cl 0.4516(6) 0.1661(5) 0.0176(2) 0.039(2) Uani 1.00 1 d .
Cl(19) Cl 1.0184(6) 0.0167(5) 0.1497(2) 0.037(2) Uani 1.00 1 d .
Cl(20) Cl 0.8663(6) -0.1470(5) 0.1598(2) 0.038(2) Uani 1.00 1 d .
Cl(21) Cl 1.1131(6) -0.1793(5) 0.2084(3) 0.052(2) Uani 1.00 1 d .
Cl(22) Cl 1.0186(6) -0.0099(5) 0.2718(2) 0.036(2) Uani 1.00 1 d .
Cl(23) Cl 0.8714(7) -0.1754(5) 0.2811(2) 0.048(2) Uani 1.00 1 d .
Cl(24) Cl 0.7746(6) 0.0200(5) 0.2260(2) 0.047(2) Uani 1.00 1 d .
O(1) O 1.7341(14) -0.3459(12) 0.2531(6) 0.028(6) Uani 1.00 1 d .
O(2) O 1.4735(17) -0.0272(15) 0.1174(7) 0.048(7) Uani 1.00 1 d .
O(3) O 1.0554(19) 0.0487(16) 0.4474(7) 0.067(9) Uani 1.00 1 d .
O(4) O 0.9059(17) -0.1793(16) 0.4431(6) 0.054(8) Uani 1.00 1 d .
O(5) O 1.6776(15) -0.4938(13) 0.4734(7) 0.035(6) Uani 1.00 1 d .
O(6) O 0.5557(19) 0.4429(13) 0.2896(6) 0.043(7) Uani 1.00 1 d .
O(7) O 1.0663(14) 0.5440(13) 0.1560(5) 0.027(6) Uani 1.00 1 d .
O(8) O 0.7622(15) 0.3116(14) -0.0868(6) 0.036(6) Uani 1.00 1 d .
O(9) O 0.8920(18) 0.0789(14) -0.0169(6) 0.047(7) Uani 1.00 1 d .
O(10) O 0.2540(15) 0.1592(13) 0.2316(6) 0.035(6) Uani 1.00 1 d .
C(1) C 1.5506(19) -0.2427(15) 0.3249(8) 0.010(7) Uani 1.00 1 d .
C(2) C 1.509(2) -0.1620(18) 0.3434(9) 0.020(8) Uani 1.00 1 d .
C(3) C 1.569(2) -0.132(2) 0.3748(9) 0.029(9) Uani 1.00 1 d .
C(4) C 1.675(2) -0.183(2) 0.3864(10) 0.039(11) Uani 1.00 1 d .
C(5) C 1.713(2) -0.256(2) 0.3674(8) 0.042(11) Uani 1.00 1 d .
C(6) C 1.662(2) -0.285(2) 0.3312(9) 0.023(8) Uani 1.00 1 d .
C(7) C 1.706(2) -0.3628(17) 0.3061(7) 0.022(8) Uani 1.00 1 d .
C(8) C 1.650(2) -0.283(2) 0.2312(8) 0.035(10) Uani 1.00 1 d .
C(9) C 1.536(2) -0.294(2) 0.2442(10) 0.036(10) Uani 1.00 1 d .
C(10) C 1.466(2) -0.321(2) 0.2154(9) 0.041(11) Uani 1.00 1 d .
C(11) C 1.360(2) -0.3357(18) 0.2288(9) 0.035(9) Uani 1.00 1 d .
C(12) C 1.317(2) -0.3251(17) 0.2774(8) 0.020(8) Uani 1.00 1 d .
C(13) C 1.380(2) -0.296(2) 0.3093(8) 0.030(9) Uani 1.00 1 d .
C(14) C 1.483(2) -0.2820(18) 0.2940(9) 0.019(8) Uani 1.00 1 d .
C(15) C 1.416(2) -0.1028(16) 0.3247(8) 0.014(7) Uani 1.00 1 d .
C(16) C 1.3324(18) -0.0593(17) 0.3539(8) 0.015(7) Uani 1.00 1 d .
C(17) C 1.251(2) 0.0139(19) 0.3384(9) 0.028(9) Uani 1.00 1 d .
C(18) C 1.158(2) 0.052(2) 0.3673(11) 0.061(13) Uani 1.00 1 d .
C(19) C 1.144(2) 0.013(2) 0.4178(12) 0.036(10) Uani 1.00 1 d .
C(20) C 1.222(2) -0.053(2) 0.4374(9) 0.039(10) Uani 1.00 1 d .
C(21) C 1.308(2) -0.087(2) 0.4079(7) 0.032(9) Uani 1.00 1 d .
C(22) C 0.959(2) 0.113(2) 0.4333(14) 0.093(16) Uani 1.00 1 d .
C(23) C 1.424(2) -0.080(2) 0.2701(9) 0.031(9) Uani 1.00 1 d .
C(24) C 1.333(2) -0.0751(17) 0.2443(9) 0.028(8) Uani 1.00 1 d .
C(25) C 1.347(2) -0.057(2) 0.1914(9) 0.042(10) Uani 1.00 1 d .
C(26) C 1.450(2) -0.049(2) 0.1694(10) 0.038(10) Uani 1.00 1 d .
C(27) C 1.541(2) -0.051(2) 0.1942(12) 0.044(11) Uani 1.00 1 d .
C(28) C 1.529(2) -0.070(2) 0.2454(11) 0.043(11) Uani 1.00 1 d .
C(29) C 1.392(2) -0.030(2) 0.0900(9) 0.059(12) Uani 1.00 1 d .
C(30) C 1.333(2) -0.308(2) 0.3667(10) 0.050(12) Uani 1.00 1 d .
C(31) C 1.425(3) -0.365(2) 0.3948(10) 0.055(14) Uani 1.00 1 d .
C(32) C 1.494(2) -0.4370(19) 0.3819(9) 0.027(9) Uani 1.00 1 d .
C(33) C 1.570(2) -0.481(2) 0.4104(9) 0.041(11) Uani 1.00 1 d .
C(34) C 1.591(2) -0.452(2) 0.4521(10) 0.023(9) Uani 1.00 1 d .
C(35) C 1.518(2) -0.377(2) 0.4677(9) 0.033(9) Uani 1.00 1 d .
C(36) C 1.430(2) -0.3275(17) 0.4417(7) 0.019(8) Uani 1.00 1 d .
C(37) C 1.706(2) -0.457(2) 0.5112(12) 0.066(14) Uani 1.00 1 d .
C(38) C 1.234(2) -0.278(2) 0.3826(9) 0.030(9) Uani 1.00 1 d .
C(39) C 1.156(2) -0.2101(18) 0.3581(9) 0.020(8) Uani 1.00 1 d .
C(40) C 1.048(2) -0.176(2) 0.3789(9) 0.034(10) Uani 1.00 1 d .
C(41) C 1.007(2) -0.210(2) 0.4263(10) 0.055(12) Uani 1.00 1 d .
C(42) C 1.074(2) -0.275(2) 0.4536(9) 0.041(10) Uani 1.00 1 d .
C(43) C 1.184(2) -0.3090(17) 0.4312(8) 0.026(8) Uani 1.00 1 d .
C(44) C 0.860(2) -0.208(2) 0.4926(10) 0.061(12) Uani 1.00 1 d .
C(45) C 0.588(2) 0.3998(16) 0.1824(9) 0.016(8) Uani 1.00 1 d .
C(46) C 0.593(2) 0.426(2) 0.1305(7) 0.033(9) Uani 1.00 1 d .
C(47) C 0.491(2) 0.4707(19) 0.1143(9) 0.031(9) Uani 1.00 1 d .
C(48) C 0.392(2) 0.4837(16) 0.1435(10) 0.030(8) Uani 1.00 1 d .
C(49) C 0.400(2) 0.453(2) 0.1948(10) 0.041(10) Uani 1.00 1 d .
C(50) C 0.495(2) 0.4116(15) 0.2132(9) 0.018(7) Uani 1.00 1 d .
C(51) C 0.491(3) 0.389(2) 0.2690(9) 0.061(14) Uani 1.00 1 d .
C(52) C 0.667(3) 0.452(2) 0.2634(10) 0.054(13) Uani 1.00 1 d .
C(53) C 0.724(2) 0.3737(18) 0.2445(8) 0.020(8) Uani 1.00 1 d .
C(54) C 0.830(2) 0.325(2) 0.2594(10) 0.045(11) Uani 1.00 1 d .
C(55) C 0.890(2) 0.252(2) 0.2377(10) 0.039(10) Uani 1.00 1 d .
C(56) C 0.849(2) 0.225(2) 0.2015(9) 0.041(11) Uani 1.00 1 d .
C(57) C 0.744(2) 0.2621(19) 0.1858(9) 0.021(8) Uani 1.00 1 d .
C(58) C 0.690(2) 0.339(2) 0.2026(9) 0.029(10) Uani 1.00 1 d .
C(59) C 0.702(2) 0.4325(18) 0.0974(9) 0.025(9) Uani 1.00 1 d .
C(60) C 0.704(2) 0.407(2) 0.0485(9) 0.036(10) Uani 1.00 1 d .
C(61) C 0.6348(19) 0.3475(16) 0.0388(7) 0.015(7) Uani 1.00 1 d .
C(62) C 0.6548(19) 0.3196(15) -0.0072(8) 0.011(7) Uani 1.00 1 d .
C(63) C 0.741(2) 0.343(2) -0.0439(8) 0.032(9) Uani 1.00 1 d .
C(64) C 0.804(2) 0.4021(16) -0.0348(9) 0.029(9) Uani 1.00 1 d .
C(65) C 0.790(2) 0.4363(17) 0.0113(8) 0.018(7) Uani 1.00 1 d .
C(66) C 0.700(2) 0.2470(19) -0.0958(8) 0.043(11) Uani 1.00 1 d .
C(67) C 0.795(2) 0.4567(18) 0.1139(8) 0.020(8) Uani 1.00 1 d .
C(68) C 0.775(2) 0.5190(19) 0.1472(8) 0.022(8) Uani 1.00 1 d .
C(69) C 0.865(2) 0.5483(18) 0.1621(9) 0.025(9) Uani 1.00 1 d .
C(70) C 0.976(2) 0.5187(19) 0.1455(9) 0.018(8) Uani 1.00 1 d .
C(71) C 0.998(2) 0.4529(18) 0.1126(7) 0.024(8) Uani 1.00 1 d .
C(72) C 0.908(2) 0.4235(15) 0.0984(7) 0.015(7) Uani 1.00 1 d .
C(73) C 1.047(2) 0.613(2) 0.1880(10) 0.053(12) Uani 1.00 1 d .
C(74) C 0.687(2) 0.2173(18) 0.1559(8) 0.024(8) Uani 1.00 1 d .
C(75) C 0.5754(19) 0.2045(16) 0.1757(7) 0.009(7) Uani 1.00 1 d .
C(76) C 0.501(2) 0.201(2) 0.1427(9) 0.042(10) Uani 1.00 1 d .
C(77) C 0.391(2) 0.1953(15) 0.1598(8) 0.017(7) Uani 1.00 1 d .
C(78) C 0.354(2) 0.1763(19) 0.2111(10) 0.026(9) Uani 1.00 1 d .
C(79) C 0.431(2) 0.1784(19) 0.2434(8) 0.029(9) Uani 1.00 1 d .
C(80) C 0.538(2) 0.1906(16) 0.2260(8) 0.021(8) Uani 1.00 1 d .
C(81) C 0.173(2) 0.152(2) 0.2011(11) 0.067(13) Uani 1.00 1 d .
C(82) C 0.7469(18) 0.1811(16) 0.1130(7) 0.005(6) Uani 1.00 1 d .
C(83) C 0.706(2) 0.1110(16) 0.0959(8) 0.022(8) Uani 1.00 1 d .
C(84) C 0.755(2) 0.0738(18) 0.0542(9) 0.026(8) Uani 1.00 1 d .
C(85) C 0.852(2) 0.1126(18) 0.0259(8) 0.019(7) Uani 1.00 1 d .
C(86) C 0.892(2) 0.1803(15) 0.0450(8) 0.020(8) Uani 1.00 1 d .
C(87) C 0.846(2) 0.2077(17) 0.0861(8) 0.019(8) Uani 1.00 1 d .
C(88) C 0.985(2) 0.113(2) -0.0439(12) 0.079(15) Uani 1.00 1 d .
H(1) H 1.5366 -0.0788 0.3890 0.035 Uiso 1.00 1 c R
H(2) H 1.7183 -0.1622 0.4072 0.046 Uiso 1.00 1 c R
H(3) H 1.7791 -0.2923 0.3778 0.056 Uiso 1.00 1 c R
H(4) H 1.6520 -0.4016 0.3129 0.020 Uiso 1.00 1 c R
H(5) H 1.7740 -0.3906 0.3190 0.020 Uiso 1.00 1 c R
H(6) H 1.6554 -0.2285 0.2413 0.041 Uiso 1.00 1 c R
H(7) H 1.6688 -0.2812 0.1961 0.041 Uiso 1.00 1 c R
H(8) H 1.4995 -0.3321 0.1826 0.047 Uiso 1.00 1 c R
H(9) H 1.3162 -0.3511 0.2066 0.035 Uiso 1.00 1 c R
H(10) H 1.2424 -0.3372 0.2897 0.024 Uiso 1.00 1 c R
H(11) H 1.2643 0.0385 0.3047 0.033 Uiso 1.00 1 c R
H(12) H 1.1063 0.1005 0.3549 0.067 Uiso 1.00 1 c R
H(13) H 1.2138 -0.0716 0.4721 0.041 Uiso 1.00 1 c R
H(14) H 1.3586 -0.1345 0.4219 0.037 Uiso 1.00 1 c R
H(15) H 0.9356 0.0944 0.4057 0.097 Uiso 1.00 1 c R
H(16) H 0.8977 0.1180 0.4596 0.097 Uiso 1.00 1 c R
H(17) H 0.9828 0.1686 0.4237 0.097 Uiso 1.00 1 c R
H(18) H 1.2603 -0.0814 0.2621 0.030 Uiso 1.00 1 c R
H(19) H 1.2865 -0.0566 0.1729 0.049 Uiso 1.00 1 c R
H(20) H 1.6119 -0.0394 0.1762 0.051 Uiso 1.00 1 c R
H(21) H 1.5927 -0.0773 0.2630 0.053 Uiso 1.00 1 c R
H(22) H 1.3972 -0.0877 0.0817 0.067 Uiso 1.00 1 c R
H(23) H 1.3203 -0.0128 0.1090 0.067 Uiso 1.00 1 c R
H(24) H 1.3999 0.0096 0.0604 0.067 Uiso 1.00 1 c R
H(25) H 1.4879 -0.4561 0.3512 0.033 Uiso 1.00 1 c R
H(26) H 1.6129 -0.5352 0.4013 0.045 Uiso 1.00 1 c R
H(27) H 1.5285 -0.3577 0.4978 0.038 Uiso 1.00 1 c R
H(28) H 1.3792 -0.2775 0.4528 0.022 Uiso 1.00 1 c R
H(29) H 1.7603 -0.4203 0.4975 0.079 Uiso 1.00 1 c R
H(30) H 1.7385 -0.5022 0.5345 0.079 Uiso 1.00 1 c R
H(31) H 1.6404 -0.4237 0.5274 0.079 Uiso 1.00 1 c R
H(32) H 1.1814 -0.1884 0.3249 0.025 Uiso 1.00 1 c R
H(33) H 1.0029 -0.1296 0.3613 0.041 Uiso 1.00 1 c R
H(34) H 1.0464 -0.2934 0.4871 0.046 Uiso 1.00 1 c R
H(35) H 1.2286 -0.3551 0.4495 0.026 Uiso 1.00 1 c R
H(36) H 0.8251 -0.2578 0.4928 0.063 Uiso 1.00 1 c R
H(37) H 0.8046 -0.1617 0.5055 0.063 Uiso 1.00 1 c R
H(38) H 0.9195 -0.2226 0.5126 0.063 Uiso 1.00 1 c R
H(39) H 0.4923 0.4905 0.0798 0.035 Uiso 1.00 1 c R
H(40) H 0.3241 0.5110 0.1306 0.030 Uiso 1.00 1 c R
H(41) H 0.3329 0.4668 0.2175 0.042 Uiso 1.00 1 c R
H(42) H 0.5250 0.3290 0.2750 0.079 Uiso 1.00 1 c R
H(43) H 0.4147 0.3967 0.2852 0.079 Uiso 1.00 1 c R
H(44) H 0.6603 0.4979 0.2366 0.066 Uiso 1.00 1 c R
H(45) H 0.7099 0.4677 0.2862 0.066 Uiso 1.00 1 c R
H(46) H 0.8587 0.3427 0.2860 0.052 Uiso 1.00 1 c R
H(47) H 0.9605 0.2235 0.2486 0.046 Uiso 1.00 1 c R
H(48) H 0.8932 0.1769 0.1856 0.049 Uiso 1.00 1 c R
H(49) H 0.5748 0.3315 0.0633 0.018 Uiso 1.00 1 c R
H(50) H 0.6106 0.2798 -0.0145 0.013 Uiso 1.00 1 c R
H(51) H 0.8611 0.4188 -0.0606 0.036 Uiso 1.00 1 c R
H(52) H 0.8355 0.4765 0.0174 0.020 Uiso 1.00 1 c R
H(53) H 0.7411 0.1909 -0.0860 0.054 Uiso 1.00 1 c R
H(54) H 0.6927 0.2519 -0.1301 0.054 Uiso 1.00 1 c R
H(55) H 0.6260 0.2539 -0.0769 0.054 Uiso 1.00 1 c R
H(56) H 0.6992 0.5406 0.1607 0.025 Uiso 1.00 1 c R
H(57) H 0.8484 0.5920 0.1843 0.029 Uiso 1.00 1 c R
H(58) H 1.0741 0.4279 0.1011 0.029 Uiso 1.00 1 c R
H(59) H 0.9225 0.3800 0.0760 0.023 Uiso 1.00 1 c R
H(60) H 1.0408 0.6684 0.1687 0.071 Uiso 1.00 1 c R
H(61) H 1.1085 0.6053 0.2067 0.071 Uiso 1.00 1 c R
H(62) H 0.9783 0.6088 0.2100 0.071 Uiso 1.00 1 c R
H(63) H 0.5261 0.2063 0.1079 0.049 Uiso 1.00 1 c R
H(64) H 0.3373 0.2026 0.1371 0.015 Uiso 1.00 1 c R
H(65) H 0.4071 0.1676 0.2782 0.037 Uiso 1.00 1 c R
H(66) H 0.5908 0.1904 0.2484 0.025 Uiso 1.00 1 c R
H(67) H 0.1294 0.2090 0.1944 0.078 Uiso 1.00 1 c R
H(68) H 0.1242 0.1123 0.2163 0.078 Uiso 1.00 1 c R
H(69) H 0.2133 0.1331 0.1707 0.078 Uiso 1.00 1 c R
H(70) H 0.6415 0.0896 0.1152 0.022 Uiso 1.00 1 c R
H(71) H 0.7282 0.0271 0.0433 0.032 Uiso 1.00 1 c R
H(72) H 0.9539 0.2051 0.0263 0.025 Uiso 1.00 1 c R
H(73) H 0.8802 0.2469 0.1002 0.022 Uiso 1.00 1 c R
H(74) H 0.9563 0.1618 -0.0656 0.095 Uiso 1.00 1 c R
H(75) H 1.0329 0.0701 -0.0629 0.095 Uiso 1.00 1 c R
H(76) H 1.0277 0.1309 -0.0221 0.095 Uiso 1.00 1 c R

loop_
_atom_site_aniso_label
_atom_site_aniso_U_11
_atom_site_aniso_U_22
_atom_site_aniso_U_33
_atom_site_aniso_U_12
_atom_site_aniso_U_13
_atom_site_aniso_U_23
Sb(1) 0.0388(14) 0.075(2) 0.0224(11) -0.0213(14) -0.0014(10) -0.0017(11)
Sb(2) 0.0447(15) 0.0329(17) 0.0251(11) -0.0082(12) -0.0107(11) -0.0042(10)
Sb(3) 0.0279(13) 0.0286(17) 0.0272(11) -0.0100(11) -0.0121(10) 0.0050(10)
Sb(4) 0.0255(12) 0.0309(17) 0.0214(11) -0.0073(11) -0.0052(10) 0.0017(9)
Cl(1) 0.064(7) 0.165(13) 0.055(5) -0.063(7) -0.005(5) -0.029(6)
Cl(2) 0.045(5) 0.063(8) 0.089(6) 0.008(5) -0.005(5) -0.015(5)
Cl(3) 0.034(4) 0.056(7) 0.047(4) -0.001(4) 0.005(4) -0.008(4)
Cl(4) 0.152(11) 0.043(8) 0.086(7) -0.031(7) -0.006(7) 0.009(5)
Cl(5) 0.060(6) 0.180(13) 0.032(4) -0.057(7) 0.002(4) -0.033(5)
Cl(6) 0.075(6) 0.108(10) 0.024(4) -0.029(6) 0.007(4) -0.009(4)
Cl(7) 0.084(7) 0.085(9) 0.031(4) -0.008(6) 0.018(4) -0.011(4)
Cl(8) 0.086(7) 0.054(7) 0.066(5) -0.023(5) -0.043(5) -0.005(5)
Cl(9) 0.089(7) 0.031(6) 0.046(4) 0.013(5) -0.020(4) -0.007(4)
Cl(10) 0.043(5) 0.095(8) 0.033(4) -0.026(5) 0.003(4) 0.007(4)
Cl(11) 0.046(5) 0.046(6) 0.050(4) -0.016(4) -0.010(4) -0.015(4)
Cl(12) 0.080(7) 0.028(6) 0.077(6) 0.010(5) -0.042(5) -0.013(4)
Cl(13) 0.030(4) 0.058(7) 0.051(4) -0.010(4) -0.020(4) 0.014(4)
Cl(14) 0.035(4) 0.038(6) 0.040(4) -0.005(4) -0.002(3) 0.015(3)
Cl(15) 0.089(7) 0.038(7) 0.079(6) -0.022(5) -0.043(6) -0.012(5)
Cl(16) 0.046(5) 0.086(8) 0.051(5) -0.039(5) -0.018(4) 0.033(4)
Cl(17) 0.040(4) 0.048(6) 0.039(4) -0.003(4) -0.012(4) -0.008(4)
Cl(18) 0.036(4) 0.029(5) 0.050(4) -0.001(4) -0.014(4) 0.001(3)
Cl(19) 0.048(5) 0.039(6) 0.025(3) -0.017(4) -0.003(3) 0.004(3)
Cl(20) 0.048(5) 0.045(6) 0.029(3) -0.022(4) -0.006(3) -0.009(3)
Cl(21) 0.031(4) 0.042(6) 0.081(6) 0.002(4) -0.010(4) -0.014(4)
Cl(22) 0.045(5) 0.044(6) 0.026(3) -0.019(4) -0.010(3) -0.007(3)
Cl(23) 0.062(5) 0.045(6) 0.043(4) -0.031(5) -0.015(4) 0.018(4)
Cl(24) 0.031(4) 0.058(7) 0.047(4) -0.008(4) 0.002(4) 0.004(4)
O(1) 0.026(11) 0.018(13) 0.039(11) 0.001(9) -0.001(10) -0.008(9)
O(2) 0.032(13) 0.07(2) 0.029(12) 0.018(12) -0.002(11) -0.002(11)
O(3) 0.044(16) 0.06(2) 0.074(16) 0.023(14) 0.049(12) -0.015(13)
O(4) 0.030(14) 0.11(2) 0.022(11) -0.009(14) -0.000(10) 0.005(11)
O(5) 0.015(11) 0.037(15) 0.051(13) 0.020(10) -0.014(10) -0.016(10)
O(6) 0.073(17) 0.031(16) 0.020(10) 0.001(13) 0.000(11) -0.005(9)
O(7) 0.017(11) 0.024(14) 0.029(10) 0.004(10) 0.011(9) 0.005(9)
O(8) 0.034(12) 0.049(17) 0.024(10) 0.003(11) -0.002(9) -0.015(10)
O(9) 0.054(15) 0.062(19) 0.029(11) -0.006(13) 0.003(11) -0.030(11)
O(10) 0.015(11) 0.044(17) 0.047(12) -0.014(11) -0.012(10) 0.010(10)
C(1) 0.008(14) -0.017(14) 0.038(15) -0.002(11) 0.004(12) 0.004(11)
C(2) 0.035(18) -0.005(17) 0.031(15) 0.001(14) -0.015(14) 0.004(12)
C(3) 0.038(19) 0.02(2) 0.030(16) 0.005(16) -0.005(15) -0.014(13)
C(4) 0.027(19) 0.07(3) 0.023(16) -0.009(19) 0.012(14) -0.018(16)
C(5) 0.026(18) 0.11(3) 0.001(12) -0.05(2) 0.012(12) -0.014(16)
C(6) 0.003(14) 0.03(2) 0.031(16) 0.011(13) 0.016(12) -0.019(14)
C(7) 0.033(18) 0.010(18) 0.008(11) 0.025(13) 0.001(12) 0.010(11)
C(8) 0.040(19) 0.06(2) -0.001(12) -0.008(18) 0.013(13) -0.009(13)
C(9) 0.024(18) 0.04(2) 0.05(2) -0.014(17) -0.031(17) 0.015(16)
C(10) 0.05(2) 0.04(2) 0.019(15) -0.007(19) -0.014(17) 0.024(14)
C(11) 0.037(19) 0.03(2) 0.025(15) 0.040(16) 0.015(14) -0.029(14)
C(12) 0.015(14) 0.03(2) 0.014(13) -0.013(13) 0.016(12) -0.011(12)
C(13) 0.002(14) 0.06(2) 0.019(14) 0.019(14) 0.005(12) -0.014(14)
C(14) 0.003(14) 0.03(2) 0.021(14) 0.013(13) 0.003(12) -0.014(12)
C(15) 0.022(16) -0.004(14) 0.024(13) -0.008(12) 0.007(12) -0.007(11)
C(16) -0.005(12) 0.02(2) 0.021(13) 0.012(12) 0.002(11) -0.003(12)
C(17) 0.034(18) 0.02(2) 0.028(15) -0.005(16) 0.003(14) -0.004(13)
C(18) 0.018(19) 0.09(3) 0.06(2) 0.046(19) -0.020(18) -0.02(2)
C(19) 0.020(18) 0.02(2) 0.06(2) 0.018(16) -0.003(17) -0.007(17)
C(20) 0.009(15) 0.08(3) 0.013(14) 0.000(17) 0.031(12) 0.002(16)
C(21) 0.010(16) 0.09(3) -0.006(11) -0.000(17) -0.006(11) 0.007(13)
C(22) 0.03(2) 0.06(3) 0.15(3) 0.03(2) 0.03(2) 0.00(2)
C(23) 0.04(2) 0.04(2) 0.020(15) 0.009(16) -0.028(15) -0.013(14)
C(24) 0.016(16) 0.015(19) 0.045(17) 0.010(13) 0.009(14) -0.003(14)
C(25) 0.06(2) 0.05(2) 0.018(15) 0.013(19) -0.027(16) -0.003(15)
C(26) 0.05(2) 0.04(2) 0.022(16) -0.014(18) 0.012(16) 0.010(14)
C(27) 0.03(2) 0.02(2) 0.08(2) -0.011(16) -0.010(19) 0.025(17)
C(28) 0.05(2) 0.03(2) 0.06(2) -0.032(18) -0.011(18) 0.016(17)
C(29) 0.09(2) 0.05(2) 0.035(18) 0.03(2) 0.01(2) -0.039(17)
C(30) 0.022(19) 0.12(3) 0.018(15) -0.04(2) -0.003(15) -0.002(18)
C(31) 0.06(2) 0.09(3) 0.031(18) -0.06(2) -0.007(19) 0.00(2)
C(32) 0.032(18) 0.02(2) 0.036(17) -0.016(16) 0.038(14) -0.038(15)
C(33) 0.022(17) 0.06(3) 0.030(16) -0.003(19) -0.007(15) 0.030(17)
C(34) 0.017(18) 0.02(2) 0.031(16) -0.016(16) -0.002(15) 0.024(14)
C(35) 0.032(18) 0.04(2) 0.022(15) -0.000(18) -0.003(14) -0.003(15)
C(36) 0.043(18) -0.003(16) 0.017(12) -0.003(13) -0.008(13) 0.011(11)
C(37) 0.04(2) 0.07(3) 0.09(2) -0.02(2) -0.01(2) 0.02(2)
C(38) 0.006(15) 0.06(2) 0.017(14) 0.003(15) 0.006(12) 0.006(13)
C(39) 0.012(15) 0.02(2) 0.030(15) -0.013(14) -0.006(13) 0.003(13)
C(40) 0.03(2) 0.04(2) 0.026(15) 0.005(17) -0.018(15) -0.001(15)
C(41) 0.02(2) 0.11(3) 0.023(16) 0.02(2) -0.013(17) 0.007(19)
C(42) 0.014(16) 0.08(3) 0.018(15) 0.006(17) 0.035(12) -0.034(16)
C(43) 0.040(19) 0.012(19) 0.014(13) 0.014(15) -0.011(14) 0.021(12)
C(44) 0.016(19) 0.08(3) 0.06(2) 0.005(18) 0.029(17) 0.02(2)
C(45) 0.033(18) -0.013(15) 0.028(14) -0.010(13) -0.009(14) 0.015(12)
C(46) 0.012(15) 0.09(2) 0.004(12) -0.047(18) 0.007(11) -0.005(14)
C(47) 0.007(14) 0.06(2) 0.023(15) 0.004(15) -0.009(12) 0.010(14)
C(48) 0.016(16) -0.007(16) 0.07(2) 0.019(12) -0.005(16) 0.017(14)
C(49) 0.03(2) 0.04(2) 0.037(18) 0.006(17) 0.018(15) 0.020(15)
C(50) 0.034(18) -0.032(13) 0.033(15) 0.025(11) 0.016(14) 0.006(10)
C(51) 0.12(3) 0.04(3) 0.035(18) -0.04(2) -0.04(2) 0.008(17)
C(52) 0.08(2) 0.05(3) 0.031(18) -0.02(2) -0.01(2) 0.000(18)
C(53) 0.040(19) 0.002(18) 0.016(13) -0.009(14) -0.005(13) 0.013(12)
C(54) 0.05(2) 0.06(3) 0.024(16) 0.00(2) -0.018(16) 0.006(17)
C(55) 0.018(17) 0.06(2) 0.035(17) 0.006(18) 0.010(14) -0.026(17)
C(56) 0.06(2) 0.04(2) 0.020(15) -0.02(2) 0.016(16) -0.011(15)
C(57) 0.035(18) 0.000(18) 0.026(14) -0.005(15) -0.016(14) 0.016(13)
C(58) 0.030(19) 0.03(2) 0.033(16) -0.017(17) -0.011(15) 0.016(15)
C(59) 0.034(18) 0.017(19) 0.035(16) -0.025(15) -0.024(15) 0.012(13)
C(60) 0.015(16) 0.06(2) 0.032(17) 0.008(16) -0.010(14) -0.002(16)
C(61) 0.015(14) 0.019(18) 0.011(12) -0.010(12) 0.006(11) -0.003(11)
C(62) 0.007(13) -0.001(16) 0.025(13) 0.005(11) 0.001(11) -0.009(11)
C(63) 0.05(2) 0.03(2) 0.002(12) 0.001(17) 0.005(14) 0.011(12)
C(64) 0.05(2) -0.006(16) 0.044(18) -0.027(15) 0.008(16) 0.004(13)
C(65) 0.024(15) -0.002(16) 0.028(14) -0.016(12) 0.004(12) 0.019(11)
C(66) 0.10(2) 0.01(2) 0.025(15) -0.02(2) -0.007(18) -0.011(13)
C(67) 0.022(17) 0.02(2) 0.007(12) 0.020(13) 0.013(12) -0.001(11)
C(68) 0.003(14) 0.04(2) 0.023(14) -0.004(14) -0.002(12) 0.007(14)
C(69) 0.031(18) 0.02(2) 0.027(15) -0.001(15) -0.018(14) 0.010(13)
C(70) 0.006(15) 0.02(2) 0.024(15) -0.005(14) 0.003(12) 0.023(13)
C(71) 0.05(2) 0.013(18) 0.005(11) -0.023(16) 0.008(13) 0.004(11)
C(72) 0.07(2) -0.011(13) 0.003(10) -0.031(14) -0.007(13) 0.002(9)
C(73) 0.05(2) 0.06(2) 0.07(2) -0.04(2) -0.021(19) -0.01(2)
C(74) 0.047(19) 0.02(2) 0.016(13) -0.015(15) -0.021(14) -0.003(12)
C(75) 0.009(13) 0.007(16) 0.005(11) 0.009(11) 0.004(10) -0.002(10)
C(76) 0.019(17) 0.07(3) 0.030(17) -0.026(18) 0.032(14) -0.008(16)
C(77) 0.05(2) -0.028(12) 0.012(12) 0.025(12) -0.010(13) 0.015(9)
C(78) 0.006(15) 0.02(2) 0.048(19) -0.010(14) 0.013(14) 0.000(14)
C(79) 0.024(16) 0.05(2) 0.014(13) -0.036(16) 0.008(12) 0.005(13)
C(80) 0.030(17) 0.010(18) 0.023(14) -0.007(14) 0.014(13) -0.015(12)
C(81) 0.06(2) 0.03(2) 0.10(2) -0.01(2) -0.02(2) 0.03(2)
C(82) 0.002(12) 0.011(17) 0.000(10) 0.009(11) 0.002(9) -0.009(10)
C(83) 0.027(16) -0.003(16) 0.030(15) 0.001(13) 0.007(13) 0.018(12)
C(84) 0.034(18) 0.013(19) 0.033(15) -0.002(15) 0.008(14) -0.023(13)
C(85) 0.024(16) 0.006(18) 0.013(12) 0.021(13) 0.004(11) 0.006(11)
C(86) 0.06(2) -0.013(15) 0.015(12) -0.014(14) 0.005(14) -0.007(10)
C(87) 0.026(17) 0.012(19) 0.017(13) 0.005(14) -0.008(12) 0.000(11)
C(88) 0.03(2) 0.11(4) 0.10(2) -0.03(2) 0.02(2) -0.03(2)

loop_
_atom_type_symbol
_atom_type_description
_atom_type_scat_dispersion_real
_atom_type_scat_dispersion_imag
_atom_type_scat_source
C C 0.003 0.002
;
International Tables for Crystallography
(1992, Vol. C, Tables 4.2.6.8 and 6.1.1.4)
;
H H 0.000 0.000
;
International Tables for Crystallography
(1992, Vol. C, Table 6.1.1.4)
;
Cl Cl 0.148 0.159
;
International Tables for Crystallography
(1992, Vol. C, Tables 4.2.6.8 and 6.1.1.4)
;
O O 0.011 0.006
;
International Tables for Crystallography
(1992, Vol. C, Tables 4.2.6.8 and 6.1.1.4)
;
Sb Sb -0.587 1.546
;
International Tables for Crystallography
(1992, Vol. C, Tables 4.2.6.8 and 6.1.1.4)
;

loop_
_geom_angle_atom_site_label_1
_geom_angle_atom_site_label_2
_geom_angle_atom_site_label_3
_geom_angle
_geom_angle_publ_flag
Cl(1) Sb(1) Cl(2) 90.2(3) yes
Cl(1) Sb(1) Cl(3) 176.5(3) yes
Cl(1) Sb(1) Cl(4) 92.2(4) yes
Cl(1) Sb(1) Cl(5) 88.5(3) yes
Cl(1) Sb(1) Cl(6) 90.2(3) yes
Cl(2) Sb(1) Cl(3) 87.1(3) yes
Cl(2) Sb(1) Cl(4) 177.3(3) yes
Cl(2) Sb(1) Cl(5) 89.9(3) yes
Cl(2) Sb(1) Cl(6) 89.7(3) yes
Cl(3) Sb(1) Cl(4) 90.5(4) yes
Cl(3) Sb(1) Cl(5) 89.3(3) yes
Cl(3) Sb(1) Cl(6) 92.0(3) yes
Cl(4) Sb(1) Cl(5) 91.3(3) yes
Cl(4) Sb(1) Cl(6) 89.2(3) yes
Cl(5) Sb(1) Cl(6) 178.6(3) yes
Cl(7) Sb(2) Cl(8) 90.3(3) yes
Cl(7) Sb(2) Cl(9) 90.2(3) yes
Cl(7) Sb(2) Cl(10) 178.4(3) yes
Cl(7) Sb(2) Cl(11) 89.8(3) yes
Cl(7) Sb(2) Cl(12) 90.2(3) yes
Cl(8) Sb(2) Cl(9) 89.4(3) yes
Cl(8) Sb(2) Cl(10) 91.0(3) yes
Cl(8) Sb(2) Cl(11) 178.7(2) yes
Cl(8) Sb(2) Cl(12) 90.7(3) yes
Cl(9) Sb(2) Cl(10) 90.8(2) yes
Cl(9) Sb(2) Cl(11) 89.3(3) yes
Cl(9) Sb(2) Cl(12) 179.6(2) yes
Cl(10) Sb(2) Cl(11) 88.9(3) yes
Cl(10) Sb(2) Cl(12) 88.8(3) yes
Cl(11) Sb(2) Cl(12) 90.6(3) yes
Cl(13) Sb(3) Cl(14) 90.3(2) yes
Cl(13) Sb(3) Cl(15) 90.5(3) yes
Cl(13) Sb(3) Cl(16) 90.0(2) yes
Cl(13) Sb(3) Cl(17) 91.2(2) yes
Cl(13) Sb(3) Cl(18) 178.8(2) yes
Cl(14) Sb(3) Cl(15) 90.1(3) yes
Cl(14) Sb(3) Cl(16) 178.6(3) yes
Cl(14) Sb(3) Cl(17) 88.1(2) yes
Cl(14) Sb(3) Cl(18) 90.8(2) yes
Cl(15) Sb(3) Cl(16) 91.2(3) yes
Cl(15) Sb(3) Cl(17) 177.5(3) yes
Cl(15) Sb(3) Cl(18) 89.9(3) yes
Cl(16) Sb(3) Cl(17) 90.6(3) yes
Cl(16) Sb(3) Cl(18) 88.9(2) yes
Cl(17) Sb(3) Cl(18) 88.4(2) yes
Cl(19) Sb(4) Cl(20) 90.6(2) yes
Cl(19) Sb(4) Cl(21) 90.3(2) yes
Cl(19) Sb(4) Cl(22) 88.7(2) yes
Cl(19) Sb(4) Cl(23) 179.0(2) yes
Cl(19) Sb(4) Cl(24) 90.3(2) yes
Cl(20) Sb(4) Cl(21) 91.8(3) yes
Cl(20) Sb(4) Cl(22) 179.2(2) yes
Cl(20) Sb(4) Cl(23) 89.4(2) yes
Cl(20) Sb(4) Cl(24) 89.6(2) yes
Cl(21) Sb(4) Cl(22) 88.6(2) yes
Cl(21) Sb(4) Cl(23) 88.7(2) yes
Cl(21) Sb(4) Cl(24) 178.4(3) yes
Cl(22) Sb(4) Cl(23) 91.3(2) yes
Cl(22) Sb(4) Cl(24) 89.9(2) yes
Cl(23) Sb(4) Cl(24) 90.7(2) yes
C(7) O(1) C(8) 112.5(17) yes
C(26) O(2) C(29) 118(2) yes
C(19) O(3) C(22) 128(2) yes
C(41) O(4) C(44) 120(2) yes
C(34) O(5) C(37) 117(2) yes
C(51) O(6) C(52) 117(2) yes
C(70) O(7) C(73) 117(2) yes
C(63) O(8) C(66) 119(2) yes
C(85) O(9) C(88) 115(2) yes
C(78) O(10) C(81) 119(2) yes
C(2) C(1) C(6) 119(2) yes
C(2) C(1) C(14) 122(2) yes
C(6) C(1) C(14) 119(2) yes
C(1) C(2) C(3) 120(2) yes
C(1) C(2) C(15) 121(2) yes
C(3) C(2) C(15) 118(2) yes
C(2) C(3) C(4) 119(2) yes
C(3) C(4) C(5) 119(3) yes
C(4) C(5) C(6) 124(2) yes
C(1) C(6) C(5) 117(2) yes
C(1) C(6) C(7) 117(2) yes
C(5) C(6) C(7) 125(2) yes
O(1) C(7) C(6) 115(2) yes
O(1) C(8) C(9) 118(2) yes
C(8) C(9) C(10) 128(2) yes
C(8) C(9) C(14) 118(2) yes
C(10) C(9) C(14) 113(2) yes
C(9) C(10) C(11) 128(2) yes
C(10) C(11) C(12) 115(2) yes
C(11) C(12) C(13) 121(2) yes
C(12) C(13) C(14) 121(2) yes
C(12) C(13) C(30) 116(2) yes
C(14) C(13) C(30) 121(2) yes
C(1) C(14) C(9) 115(2) yes
C(1) C(14) C(13) 123(2) yes
C(9) C(14) C(13) 121(2) yes
C(2) C(15) C(16) 123(2) yes
C(2) C(15) C(23) 117(2) yes
C(16) C(15) C(23) 119(2) yes
C(15) C(16) C(17) 126(2) yes
C(15) C(16) C(21) 122(2) yes
C(17) C(16) C(21) 111(2) yes
C(16) C(17) C(18) 126(2) yes
C(17) C(18) C(19) 115(2) yes
O(3) C(19) C(18) 117(2) yes
O(3) C(19) C(20) 119(2) yes
C(18) C(19) C(20) 123(2) yes
C(19) C(20) C(21) 118(2) yes
C(16) C(21) C(20) 126(2) yes
C(15) C(23) C(24) 123(2) yes
C(15) C(23) C(28) 116(2) yes
C(24) C(23) C(28) 121(2) yes
C(23) C(24) C(25) 120(2) yes
C(24) C(25) C(26) 116(2) yes
O(2) C(26) C(25) 121(2) yes
O(2) C(26) C(27) 114(2) yes
C(25) C(26) C(27) 124(2) yes
C(26) C(27) C(28) 120(2) yes
C(23) C(28) C(27) 118(3) yes
C(13) C(30) C(31) 109(2) yes
C(13) C(30) C(38) 122(2) yes
C(31) C(30) C(38) 129(2) yes
C(30) C(31) C(32) 128(3) yes
C(30) C(31) C(36) 110(2) yes
C(32) C(31) C(36) 122(2) yes
C(31) C(32) C(33) 122(3) yes
C(32) C(33) C(34) 123(3) yes
O(5) C(34) C(33) 118(2) yes
O(5) C(34) C(35) 126(2) yes
C(33) C(34) C(35) 116(2) yes
C(34) C(35) C(36) 125(2) yes
C(31) C(36) C(35) 112(2) yes
C(30) C(38) C(39) 128(2) yes
C(30) C(38) C(43) 121(2) yes
C(39) C(38) C(43) 111(2) yes
C(38) C(39) C(40) 125(2) yes
C(39) C(40) C(41) 119(2) yes
O(4) C(41) C(40) 117(2) yes
O(4) C(41) C(42) 122(2) yes
C(40) C(41) C(42) 121(2) yes
C(41) C(42) C(43) 119(2) yes
C(38) C(43) C(42) 125(2) yes
C(46) C(45) C(50) 123(2) yes
C(46) C(45) C(58) 119(2) yes
C(50) C(45) C(58) 116(2) yes
C(45) C(46) C(47) 116(2) yes
C(45) C(46) C(59) 123(2) yes
C(47) C(46) C(59) 119(2) yes
C(46) C(47) C(48) 124(2) yes
C(47) C(48) C(49) 113(2) yes
C(48) C(49) C(50) 126(2) yes
C(45) C(50) C(49) 117(2) yes
C(45) C(50) C(51) 123(2) yes
C(49) C(50) C(51) 119(2) yes
O(6) C(51) C(50) 111(2) yes
O(6) C(52) C(53) 111(3) yes
C(52) C(53) C(54) 123(2) yes
C(52) C(53) C(58) 124(2) yes
C(54) C(53) C(58) 112(2) yes
C(53) C(54) C(55) 123(3) yes
C(54) C(55) C(56) 118(2) yes
C(55) C(56) C(57) 124(2) yes
C(56) C(57) C(58) 118(2) yes
C(56) C(57) C(74) 122(2) yes
C(58) C(57) C(74) 120(2) yes
C(45) C(58) C(53) 111(2) yes
C(45) C(58) C(57) 126(2) yes
C(53) C(58) C(57) 123(2) yes
C(46) C(59) C(60) 113(2) yes
C(46) C(59) C(67) 122(2) yes
C(60) C(59) C(67) 124(2) yes
C(59) C(60) C(61) 123(2) yes
C(59) C(60) C(65) 115(2) yes
C(61) C(60) C(65) 122(2) yes
C(60) C(61) C(62) 118(2) yes
C(61) C(62) C(63) 124(2) yes
O(8) C(63) C(62) 122(2) yes
O(8) C(63) C(64) 119(2) yes
C(62) C(63) C(64) 118(2) yes
C(63) C(64) C(65) 123(2) yes
C(60) C(65) C(64) 116(2) yes
C(59) C(67) C(68) 119(2) yes
C(59) C(67) C(72) 124(2) yes
C(68) C(67) C(72) 117(2) yes
C(67) C(68) C(69) 121(2) yes
C(68) C(69) C(70) 123(2) yes
O(7) C(70) C(69) 128(2) yes
O(7) C(70) C(71) 115(2) yes
C(69) C(70) C(71) 117(2) yes
C(70) C(71) C(72) 119(2) yes
C(67) C(72) C(71) 123(2) yes
C(57) C(74) C(75) 116(2) yes
C(57) C(74) C(82) 121(2) yes
C(75) C(74) C(82) 123(2) yes
C(74) C(75) C(76) 118(2) yes
C(74) C(75) C(80) 123(2) yes
C(76) C(75) C(80) 118(2) yes
C(75) C(76) C(77) 120(2) yes
C(76) C(77) C(78) 121(2) yes
O(10) C(78) C(77) 127(2) yes
O(10) C(78) C(79) 116(2) yes
C(77) C(78) C(79) 117(2) yes
C(78) C(79) C(80) 121(2) yes
C(75) C(80) C(79) 122(2) yes
C(74) C(82) C(83) 119(2) yes
C(74) C(82) C(87) 124(2) yes
C(83) C(82) C(87) 118(2) yes
C(82) C(83) C(84) 123(2) yes
C(83) C(84) C(85) 115(2) yes
O(9) C(85) C(84) 113(2) yes
O(9) C(85) C(86) 127(2) yes
C(84) C(85) C(86) 120(2) yes
C(85) C(86) C(87) 121(2) yes
C(82) C(87) C(86) 123(2) yes
C(2) C(3) H(1) 119.2 no
C(4) C(3) H(1) 121.8 no
C(3) C(4) H(2) 120.4 no
C(5) C(4) H(2) 120.5 no
C(4) C(5) H(3) 118.6 no
C(6) C(5) H(3) 117.8 no
O(1) C(7) H(4) 108.3 no
O(1) C(7) H(5) 107.3 no
C(6) C(7) H(4) 109.6 no
C(6) C(7) H(5) 107.5 no
H(4) C(7) H(5) 109.5 no
O(1) C(8) H(6) 105.8 no
O(1) C(8) H(7) 107.9 no
C(9) C(8) H(6) 106.6 no
C(9) C(8) H(7) 108.7 no
H(6) C(8) H(7) 109.5 no
C(9) C(10) H(8) 115.8 no
C(11) C(10) H(8) 116.2 no
C(10) C(11) H(9) 123.3 no
C(12) C(11) H(9) 121.7 no
C(11) C(12) H(10) 118.8 no
C(13) C(12) H(10) 119.9 no
C(16) C(17) H(11) 116.0 no
C(18) C(17) H(11) 117.8 no
C(17) C(18) H(12) 122.5 no
C(19) C(18) H(12) 122.4 no
C(19) C(20) H(13) 120.4 no
C(21) C(20) H(13) 121.3 no
C(16) C(21) H(14) 117.3 no
C(20) C(21) H(14) 117.0 no
O(3) C(22) H(15) 107.2 no
O(3) C(22) H(16) 111.9 no
O(3) C(22) H(17) 109.2 no
H(15) C(22) H(16) 109.5 no
H(15) C(22) H(17) 109.5 no
H(16) C(22) H(17) 109.5 no
C(23) C(24) H(18) 119.6 no
C(25) C(24) H(18) 119.9 no
C(24) C(25) H(19) 121.7 no
C(26) C(25) H(19) 121.9 no
C(26) C(27) H(20) 120.0 no
C(28) C(27) H(20) 120.3 no
C(23) C(28) H(21) 120.6 no
C(27) C(28) H(21) 121.1 no
O(2) C(29) H(22) 110.1 no
O(2) C(29) H(23) 108.3 no
O(2) C(29) H(24) 110.0 no
H(22) C(29) H(23) 109.5 no
H(22) C(29) H(24) 109.5 no
H(23) C(29) H(24) 109.5 no
C(31) C(32) H(25) 117.3 no
C(33) C(32) H(25) 121.0 no
C(32) C(33) H(26) 118.5 no
C(34) C(33) H(26) 118.0 no
C(34) C(35) H(27) 117.2 no
C(36) C(35) H(27) 118.1 no
C(31) C(36) H(28) 124.1 no
C(35) C(36) H(28) 124.2 no
O(5) C(37) H(29) 108.6 no
O(5) C(37) H(30) 110.1 no
O(5) C(37) H(31) 109.8 no
H(29) C(37) H(30) 109.5 no
H(29) C(37) H(31) 109.5 no
H(30) C(37) H(31) 109.5 no
C(38) C(39) H(32) 116.5 no
C(40) C(39) H(32) 118.4 no
C(39) C(40) H(33) 120.5 no
C(41) C(40) H(33) 120.1 no
C(41) C(42) H(34) 119.7 no
C(43) C(42) H(34) 121.6 no
C(38) C(43) H(35) 116.8 no
C(42) C(43) H(35) 118.7 no
O(4) C(44) H(36) 110.0 no
O(4) C(44) H(37) 109.5 no
O(4) C(44) H(38) 108.9 no
H(36) C(44) H(37) 109.5 no
H(36) C(44) H(38) 109.5 no
H(37) C(44) H(38) 109.5 no
C(46) C(47) H(39) 117.7 no
C(48) C(47) H(39) 118.0 no
C(47) C(48) H(40) 121.6 no
C(49) C(48) H(40) 125.0 no
C(48) C(49) H(41) 116.0 no
C(50) C(49) H(41) 118.2 no
O(6) C(51) H(42) 108.3 no
O(6) C(51) H(43) 109.0 no
C(50) C(51) H(42) 107.7 no
C(50) C(51) H(43) 110.9 no
H(42) C(51) H(43) 109.5 no
O(6) C(52) H(44) 109.6 no
O(6) C(52) H(45) 107.8 no
C(53) C(52) H(44) 109.0 no
C(53) C(52) H(45) 109.8 no
H(44) C(52) H(45) 109.5 no
C(53) C(54) H(46) 118.8 no
C(55) C(54) H(46) 117.9 no
C(54) C(55) H(47) 119.2 no
C(56) C(55) H(47) 122.5 no
C(55) C(56) H(48) 117.4 no
C(57) C(56) H(48) 118.3 no
C(60) C(61) H(49) 120.1 no
C(62) C(61) H(49) 122.2 no
C(61) C(62) H(50) 119.2 no
C(63) C(62) H(50) 117.2 no
C(63) C(64) H(51) 117.6 no
C(65) C(64) H(51) 119.2 no
C(60) C(65) H(52) 121.8 no
C(64) C(65) H(52) 122.5 no
O(8) C(66) H(53) 107.3 no
O(8) C(66) H(54) 110.2 no
O(8) C(66) H(55) 110.8 no
H(53) C(66) H(54) 109.5 no
H(53) C(66) H(55) 109.5 no
H(54) C(66) H(55) 109.5 no
C(67) C(68) H(56) 119.6 no
C(69) C(68) H(56) 119.5 no
C(68) C(69) H(57) 119.1 no
C(70) C(69) H(57) 117.8 no
C(70) C(71) H(58) 120.6 no
C(72) C(71) H(58) 119.9 no
C(67) C(72) H(59) 117.5 no
C(71) C(72) H(59) 119.5 no
O(7) C(73) H(60) 110.1 no
O(7) C(73) H(61) 109.5 no
O(7) C(73) H(62) 108.8 no
H(60) C(73) H(61) 109.5 no
H(60) C(73) H(62) 109.5 no
H(61) C(73) H(62) 109.5 no
C(75) C(76) H(63) 119.9 no
C(77) C(76) H(63) 120.0 no
C(76) C(77) H(64) 119.9 no
C(78) C(77) H(64) 118.9 no
C(78) C(79) H(65) 118.7 no
C(80) C(79) H(65) 120.4 no
C(75) C(80) H(66) 118.1 no
C(79) C(80) H(66) 120.2 no
O(10) C(81) H(67) 108.4 no
O(10) C(81) H(68) 111.9 no
O(10) C(81) H(69) 108.1 no
H(67) C(81) H(68) 109.5 no
H(67) C(81) H(69) 109.5 no
H(68) C(81) H(69) 109.5 no
C(82) C(83) H(70) 118.3 no
C(84) C(83) H(70) 118.7 no
C(83) C(84) H(71) 122.9 no
C(85) C(84) H(71) 121.9 no
C(85) C(86) H(72) 119.1 no
C(87) C(86) H(72) 119.6 no
C(82) C(87) H(73) 117.5 no
C(86) C(87) H(73) 119.8 no
O(9) C(88) H(74) 107.2 no
O(9) C(88) H(75) 110.9 no
O(9) C(88) H(76) 110.4 no
H(74) C(88) H(75) 109.5 no
H(74) C(88) H(76) 109.5 no
H(75) C(88) H(76) 109.5 no

loop_
_geom_bond_atom_site_label_1
_geom_bond_atom_site_label_2
_geom_bond_distance
_geom_bond_publ_flag
Sb(1) Cl(1) 2.333(11) yes
Sb(1) Cl(2) 2.382(10) yes
Sb(1) Cl(3) 2.329(8) yes
Sb(1) Cl(4) 2.321(11) yes
Sb(1) Cl(5) 2.335(8) yes
Sb(1) Cl(6) 2.337(7) yes
Sb(2) Cl(7) 2.322(7) yes
Sb(2) Cl(8) 2.364(10) yes
Sb(2) Cl(9) 2.337(8) yes
Sb(2) Cl(10) 2.325(7) yes
Sb(2) Cl(11) 2.393(9) yes
Sb(2) Cl(12) 2.371(8) yes
Sb(3) Cl(13) 2.378(7) yes
Sb(3) Cl(14) 2.359(7) yes
Sb(3) Cl(15) 2.330(10) yes
Sb(3) Cl(16) 2.349(8) yes
Sb(3) Cl(17) 2.354(9) yes
Sb(3) Cl(18) 2.371(7) yes
Sb(4) Cl(19) 2.371(7) yes
Sb(4) Cl(20) 2.370(8) yes
Sb(4) Cl(21) 2.336(7) yes
Sb(4) Cl(22) 2.374(8) yes
Sb(4) Cl(23) 2.321(8) yes
Sb(4) Cl(24) 2.316(7) yes
O(1) C(7) 1.44(2) yes
O(1) C(8) 1.42(3) yes
O(2) C(26) 1.41(3) yes
O(2) C(29) 1.34(4) yes
O(3) C(19) 1.32(3) yes
O(3) C(22) 1.45(4) yes
O(4) C(41) 1.26(3) yes
O(4) C(44) 1.42(3) yes
O(5) C(34) 1.30(3) yes
O(5) C(37) 1.37(4) yes
O(6) C(51) 1.47(4) yes
O(6) C(52) 1.44(4) yes
O(7) C(70) 1.31(3) yes
O(7) C(73) 1.44(4) yes
O(8) C(63) 1.30(3) yes
O(8) C(66) 1.44(4) yes
O(9) C(85) 1.33(3) yes
O(9) C(88) 1.39(4) yes
O(10) C(78) 1.31(3) yes
O(10) C(81) 1.41(4) yes
C(1) C(2) 1.40(3) yes
C(1) C(6) 1.40(3) yes
C(1) C(14) 1.52(4) yes
C(2) C(3) 1.38(4) yes
C(2) C(15) 1.43(3) yes
C(3) C(4) 1.44(4) yes
C(4) C(5) 1.30(5) yes
C(5) C(6) 1.41(4) yes
C(6) C(7) 1.46(3) yes
C(8) C(9) 1.40(4) yes
C(9) C(10) 1.40(4) yes
C(9) C(14) 1.44(3) yes
C(10) C(11) 1.32(4) yes
C(11) C(12) 1.37(3) yes
C(12) C(13) 1.41(4) yes
C(13) C(14) 1.29(3) yes
C(13) C(30) 1.58(3) yes
C(15) C(16) 1.33(3) yes
C(15) C(23) 1.48(3) yes
C(16) C(17) 1.43(3) yes
C(16) C(21) 1.48(3) yes
C(17) C(18) 1.35(3) yes
C(18) C(19) 1.43(4) yes
C(19) C(20) 1.37(4) yes
C(20) C(21) 1.28(3) yes
C(23) C(24) 1.39(4) yes
C(23) C(28) 1.36(4) yes
C(24) C(25) 1.43(3) yes
C(25) C(26) 1.32(4) yes
C(26) C(27) 1.37(4) yes
C(27) C(28) 1.38(4) yes
C(30) C(31) 1.52(4) yes
C(30) C(38) 1.23(3) yes
C(31) C(32) 1.33(4) yes
C(31) C(36) 1.50(4) yes
C(32) C(33) 1.33(4) yes
C(33) C(34) 1.36(4) yes
C(34) C(35) 1.40(4) yes
C(35) C(36) 1.42(3) yes
C(38) C(39) 1.45(3) yes
C(38) C(43) 1.43(3) yes
C(39) C(40) 1.37(3) yes
C(40) C(41) 1.38(3) yes
C(41) C(42) 1.38(4) yes
C(42) C(43) 1.41(3) yes
C(45) C(46) 1.42(3) yes
C(45) C(50) 1.29(3) yes
C(45) C(58) 1.54(3) yes
C(46) C(47) 1.40(3) yes
C(46) C(59) 1.48(3) yes
C(47) C(48) 1.32(3) yes
C(48) C(49) 1.43(3) yes
C(49) C(50) 1.34(4) yes
C(50) C(51) 1.51(3) yes
C(52) C(53) 1.41(4) yes
C(53) C(54) 1.45(4) yes
C(53) C(58) 1.48(4) yes
C(54) C(55) 1.39(4) yes
C(55) C(56) 1.33(4) yes
C(56) C(57) 1.39(4) yes
C(57) C(58) 1.36(4) yes
C(57) C(74) 1.47(4) yes
C(59) C(60) 1.45(4) yes
C(59) C(67) 1.41(4) yes
C(60) C(61) 1.43(4) yes
C(60) C(65) 1.44(3) yes
C(61) C(62) 1.36(3) yes
C(62) C(63) 1.39(3) yes
C(63) C(64) 1.37(4) yes
C(64) C(65) 1.41(3) yes
C(67) C(68) 1.39(3) yes
C(67) C(72) 1.38(3) yes
C(68) C(69) 1.38(4) yes
C(69) C(70) 1.36(3) yes
C(70) C(71) 1.42(3) yes
C(71) C(72) 1.39(4) yes
C(74) C(75) 1.41(3) yes
C(74) C(82) 1.41(3) yes
C(75) C(76) 1.39(3) yes
C(75) C(80) 1.38(3) yes
C(76) C(77) 1.35(4) yes
C(77) C(78) 1.41(3) yes
C(78) C(79) 1.39(4) yes
C(79) C(80) 1.35(3) yes
C(82) C(83) 1.44(3) yes
C(82) C(87) 1.40(3) yes
C(83) C(84) 1.36(3) yes
C(84) C(85) 1.48(3) yes
C(85) C(86) 1.43(4) yes
C(86) C(87) 1.27(3) yes
C(3) H(1) 0.950 no
C(4) H(2) 0.950 no
C(5) H(3) 0.950 no
C(7) H(4) 0.950 no
C(7) H(5) 0.950 no
C(8) H(6) 0.950 no
C(8) H(7) 0.950 no
C(10) H(8) 0.950 no
C(11) H(9) 0.950 no
C(12) H(10) 0.950 no
C(17) H(11) 0.950 no
C(18) H(12) 0.950 no
C(20) H(13) 0.950 no
C(21) H(14) 0.950 no
C(22) H(15) 0.950 no
C(22) H(16) 0.950 no
C(22) H(17) 0.950 no
C(24) H(18) 0.950 no
C(25) H(19) 0.950 no
C(27) H(20) 0.950 no
C(28) H(21) 0.950 no
C(29) H(22) 0.950 no
C(29) H(23) 0.950 no
C(29) H(24) 0.950 no
C(32) H(25) 0.950 no
C(33) H(26) 0.950 no
C(35) H(27) 0.950 no
C(36) H(28) 0.950 no
C(37) H(29) 0.950 no
C(37) H(30) 0.950 no
C(37) H(31) 0.950 no
C(39) H(32) 0.950 no
C(40) H(33) 0.950 no
C(42) H(34) 0.950 no
C(43) H(35) 0.950 no
C(44) H(36) 0.950 no
C(44) H(37) 0.950 no
C(44) H(38) 0.950 no
C(47) H(39) 0.950 no
C(48) H(40) 0.950 no
C(49) H(41) 0.950 no
C(51) H(42) 0.950 no
C(51) H(43) 0.950 no
C(52) H(44) 0.950 no
C(52) H(45) 0.950 no
C(54) H(46) 0.950 no
C(55) H(47) 0.950 no
C(56) H(48) 0.950 no
C(61) H(49) 0.950 no
C(62) H(50) 0.950 no
C(64) H(51) 0.950 no
C(65) H(52) 0.950 no
C(66) H(53) 0.950 no
C(66) H(54) 0.950 no
C(66) H(55) 0.950 no
C(68) H(56) 0.950 no
C(69) H(57) 0.950 no
C(71) H(58) 0.950 no
C(72) H(59) 0.950 no
C(73) H(60) 0.950 no
C(73) H(61) 0.950 no
C(73) H(62) 0.950 no
C(76) H(63) 0.950 no
C(77) H(64) 0.950 no
C(79) H(65) 0.950 no
C(80) H(66) 0.950 no
C(81) H(67) 0.950 no
C(81) H(68) 0.950 no
C(81) H(69) 0.950 no
C(83) H(70) 0.950 no
C(84) H(71) 0.950 no
C(86) H(72) 0.950 no
C(87) H(73) 0.950 no
C(88) H(74) 0.950 no
C(88) H(75) 0.950 no
C(88) H(76) 0.950 no

loop_
_geom_contact_atom_site_label_1
_geom_contact_atom_site_label_2
_geom_contact_distance
_geom_contact_site_symmetry_2
Cl(1) Cl(2) 3.340(16) .
Cl(1) Cl(4) 3.353(15) .
Cl(1) Cl(5) 3.257(15) .
Cl(1) Cl(6) 3.307(11) .
Cl(2) Cl(1) 3.340(16) .
Cl(2) Cl(3) 3.246(11) .
Cl(2) Cl(5) 3.332(12) .
Cl(2) Cl(6) 3.328(14) .
Cl(3) Cl(2) 3.246(11) .
Cl(3) Cl(4) 3.303(15) .
Cl(3) Cl(5) 3.278(10) .
Cl(3) Cl(6) 3.357(13) .
Cl(4) Cl(1) 3.353(15) .
Cl(4) Cl(3) 3.303(15) .
Cl(4) Cl(5) 3.328(15) .
Cl(4) Cl(6) 3.270(12) .
Cl(4) C(44) 3.52(2) 2_756
Cl(5) Cl(1) 3.257(15) .
Cl(5) Cl(2) 3.332(12) .
Cl(5) Cl(3) 3.278(10) .
Cl(5) Cl(4) 3.328(15) .
Cl(5) Cl(5) 3.274(12) 2_766
Cl(5) C(37) 3.56(3) 2_856
Cl(6) Cl(1) 3.307(11) .
Cl(6) Cl(2) 3.328(14) .
Cl(6) Cl(3) 3.357(13) .
Cl(6) Cl(4) 3.270(12) .
Cl(7) Cl(8) 3.323(14) .
Cl(7) Cl(9) 3.300(12) .
Cl(7) Cl(11) 3.329(11) .
Cl(7) Cl(12) 3.325(11) .
Cl(7) C(54) 3.41(3) .
Cl(7) C(55) 3.59(2) .
Cl(8) Cl(7) 3.323(14) .
Cl(8) Cl(9) 3.305(13) .
Cl(8) Cl(10) 3.344(12) .
Cl(8) Cl(12) 3.369(13) .
Cl(8) C(16) 3.40(3) 1_455
Cl(8) C(17) 3.49(3) 1_455
Cl(9) Cl(7) 3.300(12) .
Cl(9) Cl(8) 3.305(13) .
Cl(9) Cl(10) 3.318(11) .
Cl(9) Cl(11) 3.325(12) .
Cl(9) O(6) 3.519(19) .
Cl(9) C(51) 3.58(2) .
Cl(10) Cl(8) 3.344(12) .
Cl(10) Cl(9) 3.318(11) .
Cl(10) Cl(11) 3.304(12) .
Cl(10) Cl(12) 3.286(11) .
Cl(10) C(3) 3.47(2) 2_756
Cl(10) C(4) 3.47(2) 2_756
Cl(11) Cl(7) 3.329(11) .
Cl(11) Cl(9) 3.325(12) .
Cl(11) Cl(10) 3.304(12) .
Cl(11) Cl(12) 3.385(13) .
Cl(11) C(22) 3.27(3) .
Cl(11) C(36) 3.48(2) 2_756
Cl(12) Cl(7) 3.325(11) .
Cl(12) Cl(8) 3.369(13) .
Cl(12) Cl(10) 3.286(11) .
Cl(12) Cl(11) 3.385(13) .
Cl(13) Cl(14) 3.358(10) .
Cl(13) Cl(15) 3.342(11) .
Cl(13) Cl(16) 3.342(11) .
Cl(13) Cl(17) 3.382(11) .
Cl(14) Cl(13) 3.358(10) .
Cl(14) Cl(15) 3.319(13) .
Cl(14) Cl(17) 3.276(9) .
Cl(14) Cl(18) 3.368(10) .
Cl(14) C(47) 3.52(3) 2_665
Cl(14) C(59) 3.51(2) 2_665
Cl(14) C(68) 3.47(2) 2_665
Cl(15) Cl(13) 3.342(11) .
Cl(15) Cl(14) 3.319(13) .
Cl(15) Cl(16) 3.343(11) .
Cl(15) Cl(18) 3.322(12) .
Cl(15) Cl(20) 3.465(12) 2_655
Cl(15) C(88) 3.58(3) 1_455
Cl(16) Cl(13) 3.342(11) .
Cl(16) Cl(15) 3.343(11) .
Cl(16) Cl(17) 3.341(13) .
Cl(16) Cl(18) 3.304(10) .
Cl(16) C(86) 3.56(3) 1_455
Cl(17) Cl(13) 3.382(11) .
Cl(17) Cl(14) 3.276(9) .
Cl(17) Cl(16) 3.341(13) .
Cl(17) Cl(18) 3.294(10) .
Cl(17) C(65) 3.60(2) 2_665
Cl(18) Cl(14) 3.368(10) .
Cl(18) Cl(15) 3.322(12) .
Cl(18) Cl(16) 3.304(10) .
Cl(18) Cl(17) 3.294(10) .
Cl(18) C(29) 3.53(3) 1_455
Cl(19) Cl(20) 3.369(12) .
Cl(19) Cl(21) 3.338(10) .
Cl(19) Cl(22) 3.316(8) .
Cl(19) Cl(24) 3.323(9) .
Cl(20) Cl(15) 3.465(12) 2_655
Cl(20) Cl(19) 3.369(12) .
Cl(20) Cl(21) 3.380(11) .
Cl(20) Cl(23) 3.301(9) .
Cl(20) Cl(24) 3.303(11) .
Cl(20) C(88) 3.41(3) 2_755
Cl(21) Cl(19) 3.338(10) .
Cl(21) Cl(20) 3.380(11) .
Cl(21) Cl(22) 3.291(11) .
Cl(21) Cl(23) 3.254(10) .
Cl(21) C(11) 3.55(2) .
Cl(22) Cl(19) 3.316(8) .
Cl(22) Cl(21) 3.291(11) .
Cl(22) Cl(23) 3.358(13) .
Cl(22) Cl(24) 3.314(11) .
Cl(22) C(81) 3.59(3) 1_655
Cl(23) Cl(20) 3.301(9) .
Cl(23) Cl(21) 3.254(10) .
Cl(23) Cl(22) 3.358(13) .
Cl(23) Cl(24) 3.299(11) .
Cl(23) C(4) 3.43(2) 1_455
Cl(23) C(5) 3.07(2) 1_455
Cl(23) C(6) 3.32(2) 1_455
Cl(24) Cl(19) 3.323(9) .
Cl(24) Cl(20) 3.303(11) .
Cl(24) Cl(22) 3.314(11) .
Cl(24) Cl(23) 3.299(11) .
Cl(24) C(27) 3.48(3) 1_455
Cl(24) C(28) 3.45(3) 1_455
Cl(24) C(56) 3.43(3) .
Cl(24) C(74) 3.47(2) .
Cl(24) C(80) 3.52(2) .
O(1) C(1) 3.09(2) .
O(1) C(5) 3.56(3) .
O(1) C(6) 2.43(3) .
O(1) C(9) 2.41(3) .
O(1) C(10) 3.49(3) .
O(1) C(14) 3.09(2) .
O(1) C(52) 3.35(4) 1_645
O(1) C(69) 3.22(3) 1_645
O(2) C(25) 2.38(3) .
O(2) C(27) 2.34(4) .
O(3) O(3) 3.27(2) 2_756
O(3) C(17) 3.53(3) .
O(3) C(18) 2.34(3) .
O(3) C(20) 2.32(3) .
O(3) C(21) 3.48(3) .
O(3) C(44) 3.54(4) 2_756
O(4) C(4) 3.41(4) 1_455
O(4) C(39) 3.50(2) .
O(4) C(40) 2.25(3) .
O(4) C(42) 2.31(3) .
O(4) C(43) 3.57(3) .
O(5) C(32) 3.52(3) .
O(5) C(33) 2.28(3) .
O(5) C(35) 2.40(3) .
O(5) C(35) 3.45(3) 2_846
O(6) Cl(9) 3.519(19) .
O(6) C(32) 3.27(3) 1_465
O(6) C(45) 3.05(3) .
O(6) C(49) 3.41(3) .
O(6) C(50) 2.47(3) .
O(6) C(53) 2.36(3) .
O(6) C(54) 3.51(3) .
O(6) C(58) 3.13(3) .
O(7) O(8) 3.50(2) 2_765
O(7) C(64) 3.50(2) 2_765
O(7) C(69) 2.40(3) .
O(7) C(71) 2.31(3) .
O(7) C(72) 3.58(3) .
O(8) O(7) 3.50(2) 2_765
O(8) C(62) 2.36(2) .
O(8) C(64) 2.31(3) .
O(8) C(73) 3.53(3) 2_765
O(9) O(9) 3.38(2) 2_755
O(9) C(83) 3.56(2) .
O(9) C(84) 2.35(3) .
O(9) C(86) 2.48(3) .
O(9) C(88) 3.41(4) 2_755
O(10) C(17) 3.44(3) 1_455
O(10) C(24) 3.58(3) 1_455
O(10) C(77) 2.43(2) .
O(10) C(79) 2.29(3) .
O(10) C(80) 3.53(3) .
C(1) O(1) 3.09(2) .
C(1) C(3) 2.41(4) .
C(1) C(4) 2.79(4) .
C(1) C(5) 2.40(4) .
C(1) C(7) 2.44(3) .
C(1) C(8) 2.76(3) .
C(1) C(9) 2.50(4) .
C(1) C(13) 2.48(3) .
C(1) C(15) 2.46(3) .
C(1) C(16) 3.59(3) .
C(1) C(23) 3.04(3) .
C(1) C(28) 3.21(3) .
C(1) C(30) 2.99(4) .
C(1) C(31) 2.96(4) .
C(1) C(32) 3.35(3) .
C(1) C(36) 3.49(3) .
C(2) C(4) 2.43(4) .
C(2) C(5) 2.74(3) .
C(2) C(6) 2.41(3) .
C(2) C(9) 3.58(4) .
C(2) C(13) 3.15(4) .
C(2) C(14) 2.55(4) .
C(2) C(16) 2.42(3) .
C(2) C(21) 2.93(3) .
C(2) C(23) 2.49(3) .
C(2) C(28) 2.86(3) .
C(2) C(30) 3.33(4) .
C(2) C(31) 3.54(5) .
C(3) Cl(10) 3.47(2) 2_756
C(3) C(1) 2.41(4) .
C(3) C(5) 2.36(4) .
C(3) C(6) 2.78(4) .
C(3) C(15) 2.41(3) .
C(3) C(16) 2.98(3) .
C(3) C(21) 3.11(3) .
C(3) C(23) 3.51(3) .
C(4) Cl(10) 3.47(2) 2_756
C(4) Cl(23) 3.43(2) 1_655
C(4) O(4) 3.41(4) 1_655
C(4) C(1) 2.79(4) .
C(4) C(2) 2.43(4) .
C(4) C(6) 2.39(4) .
C(5) Cl(23) 3.07(2) 1_655
C(5) O(1) 3.56(3) .
C(5) C(1) 2.40(4) .
C(5) C(2) 2.74(3) .
C(5) C(3) 2.36(4) .
C(5) C(7) 2.54(4) .
C(6) Cl(23) 3.32(2) 1_655
C(6) O(1) 2.43(3) .
C(6) C(2) 2.41(3) .
C(6) C(3) 2.78(4) .
C(6) C(4) 2.39(4) .
C(6) C(8) 2.76(3) .
C(6) C(9) 3.06(4) .
C(6) C(13) 3.59(3) .
C(6) C(14) 2.52(3) .
C(6) C(31) 3.45(4) .
C(6) C(32) 3.41(4) .
C(7) C(1) 2.44(3) .
C(7) C(5) 2.54(4) .
C(7) C(8) 2.37(3) .
C(7) C(9) 2.83(3) .
C(7) C(14) 2.80(3) .
C(7) C(32) 3.31(3) .
C(7) C(33) 3.52(3) .
C(7) C(52) 3.39(4) 1_645
C(8) C(1) 2.76(3) .
C(8) C(6) 2.76(3) .
C(8) C(7) 2.37(3) .
C(8) C(10) 2.52(4) .
C(8) C(14) 2.43(3) .
C(8) C(28) 3.42(4) .
C(9) O(1) 2.41(3) .
C(9) C(1) 2.50(4) .
C(9) C(2) 3.58(4) .
C(9) C(6) 3.06(4) .
C(9) C(7) 2.83(3) .
C(9) C(11) 2.45(4) .
C(9) C(12) 2.77(3) .
C(9) C(13) 2.38(3) .
C(9) C(23) 3.49(4) .
C(9) C(28) 3.48(4) .
C(10) O(1) 3.49(3) .
C(10) C(8) 2.52(4) .
C(10) C(12) 2.27(3) .
C(10) C(13) 2.67(3) .
C(10) C(14) 2.37(4) .
C(11) Cl(21) 3.55(2) .
C(11) C(9) 2.45(4) .
C(11) C(13) 2.43(3) .
C(11) C(14) 2.80(4) .
C(11) C(49) 3.47(4) 1_645
C(12) C(9) 2.77(3) .
C(12) C(10) 2.27(3) .
C(12) C(14) 2.36(4) .
C(12) C(30) 2.54(3) .
C(12) C(31) 3.59(4) .
C(12) C(38) 3.04(3) .
C(12) C(39) 3.21(3) .
C(13) C(1) 2.48(3) .
C(13) C(2) 3.15(4) .
C(13) C(6) 3.59(3) .
C(13) C(9) 2.38(3) .
C(13) C(10) 2.67(3) .
C(13) C(11) 2.43(3) .
C(13) C(15) 3.22(4) .
C(13) C(23) 3.51(4) .
C(13) C(31) 2.53(3) .
C(13) C(32) 3.03(3) .
C(13) C(38) 2.46(3) .
C(13) C(39) 2.99(3) .
C(14) O(1) 3.09(2) .
C(14) C(2) 2.55(4) .
C(14) C(6) 2.52(3) .
C(14) C(7) 2.80(3) .
C(14) C(8) 2.43(3) .
C(14) C(10) 2.37(4) .
C(14) C(11) 2.80(4) .
C(14) C(12) 2.36(4) .
C(14) C(15) 2.96(3) .
C(14) C(23) 3.10(4) .
C(14) C(24) 3.60(3) .
C(14) C(28) 3.49(4) .
C(14) C(30) 2.51(3) .
C(14) C(31) 2.92(3) .
C(14) C(32) 3.16(3) .
C(14) C(38) 3.54(3) .
C(15) C(1) 2.46(3) .
C(15) C(3) 2.41(3) .
C(15) C(13) 3.22(4) .
C(15) C(14) 2.96(3) .
C(15) C(17) 2.46(3) .
C(15) C(21) 2.46(3) .
C(15) C(24) 2.52(3) .
C(15) C(28) 2.42(3) .
C(15) C(30) 3.52(4) .
C(16) Cl(8) 3.40(3) 1_655
C(16) C(1) 3.59(3) .
C(16) C(2) 2.42(3) .
C(16) C(3) 2.98(3) .
C(16) C(18) 2.48(3) .
C(16) C(19) 2.80(3) .
C(16) C(20) 2.46(3) .
C(16) C(23) 2.42(3) .
C(16) C(24) 3.05(3) .
C(16) C(28) 3.50(3) .
C(16) C(39) 3.44(4) .
C(17) Cl(8) 3.49(3) 1_655
C(17) O(3) 3.53(3) .
C(17) O(10) 3.44(3) 1_655
C(17) C(15) 2.46(3) .
C(17) C(19) 2.34(3) .
C(17) C(20) 2.76(3) .
C(17) C(21) 2.40(3) .
C(17) C(23) 2.90(3) .
C(17) C(24) 3.04(3) .
C(18) O(3) 2.34(3) .
C(18) C(16) 2.48(3) .
C(18) C(20) 2.47(4) .
C(18) C(21) 2.77(4) .
C(18) C(22) 2.86(4) .
C(19) C(16) 2.80(3) .
C(19) C(17) 2.34(3) .
C(19) C(21) 2.28(3) .
C(19) C(22) 2.48(4) .
C(20) O(3) 2.32(3) .
C(20) C(16) 2.46(3) .
C(20) C(17) 2.76(3) .
C(20) C(18) 2.47(4) .
C(21) O(3) 3.48(3) .
C(21) C(2) 2.93(3) .
C(21) C(3) 3.11(3) .
C(21) C(15) 2.46(3) .
C(21) C(17) 2.40(3) .
C(21) C(18) 2.77(4) .
C(21) C(19) 2.28(3) .
C(21) C(38) 3.45(4) .
C(21) C(39) 3.43(4) .
C(22) Cl(11) 3.27(3) .
C(22) C(18) 2.86(4) .
C(22) C(19) 2.48(4) .
C(23) C(1) 3.04(3) .
C(23) C(2) 2.49(3) .
C(23) C(3) 3.51(3) .
C(23) C(9) 3.49(4) .
C(23) C(13) 3.51(4) .
C(23) C(14) 3.10(4) .
C(23) C(16) 2.42(3) .
C(23) C(17) 2.90(3) .
C(23) C(25) 2.44(4) .
C(23) C(26) 2.71(3) .
C(23) C(27) 2.36(3) .
C(24) O(10) 3.58(3) 1_655
C(24) C(14) 3.60(3) .
C(24) C(15) 2.52(3) .
C(24) C(16) 3.05(3) .
C(24) C(17) 3.04(3) .
C(24) C(26) 2.33(3) .
C(24) C(27) 2.73(4) .
C(24) C(28) 2.39(4) .
C(25) O(2) 2.38(3) .
C(25) C(23) 2.44(4) .
C(25) C(27) 2.38(4) .
C(25) C(28) 2.81(4) .
C(25) C(29) 2.73(3) .
C(25) C(81) 3.56(4) 1_655
C(26) C(23) 2.71(3) .
C(26) C(24) 2.33(3) .
C(26) C(28) 2.38(4) .
C(26) C(29) 2.36(4) .
C(27) Cl(24) 3.48(3) 1_655
C(27) O(2) 2.34(4) .
C(27) C(23) 2.36(3) .
C(27) C(24) 2.73(4) .
C(27) C(25) 2.38(4) .
C(27) C(29) 3.56(4) .
C(28) Cl(24) 3.45(3) 1_655
C(28) C(1) 3.21(3) .
C(28) C(2) 2.86(3) .
C(28) C(8) 3.42(4) .
C(28) C(9) 3.48(4) .
C(28) C(14) 3.49(4) .
C(28) C(15) 2.42(3) .
C(28) C(16) 3.50(3) .
C(28) C(24) 2.39(4) .
C(28) C(25) 2.81(4) .
C(28) C(26) 2.38(4) .
C(29) Cl(18) 3.53(3) 1_655
C(29) C(25) 2.73(3) .
C(29) C(26) 2.36(4) .
C(29) C(27) 3.56(4) .
C(30) C(1) 2.99(4) .
C(30) C(2) 3.33(4) .
C(30) C(12) 2.54(3) .
C(30) C(14) 2.51(3) .
C(30) C(15) 3.52(4) .
C(30) C(32) 2.56(4) .
C(30) C(36) 2.48(3) .
C(30) C(39) 2.41(3) .
C(30) C(43) 2.32(3) .
C(31) C(1) 2.96(4) .
C(31) C(2) 3.54(5) .
C(31) C(6) 3.45(4) .
C(31) C(12) 3.59(4) .
C(31) C(13) 2.53(3) .
C(31) C(14) 2.92(3) .
C(31) C(33) 2.32(4) .
C(31) C(34) 2.78(4) .
C(31) C(35) 2.41(4) .
C(31) C(38) 2.49(4) .
C(31) C(43) 2.93(4) .
C(32) O(5) 3.52(3) .
C(32) O(6) 3.27(3) 1_645
C(32) C(1) 3.35(3) .
C(32) C(6) 3.41(4) .
C(32) C(7) 3.31(3) .
C(32) C(13) 3.03(3) .
C(32) C(14) 3.16(3) .
C(32) C(30) 2.56(4) .
C(32) C(34) 2.37(4) .
C(32) C(35) 2.73(4) .
C(32) C(36) 2.47(3) .
C(33) O(5) 2.28(3) .
C(33) C(7) 3.52(3) .
C(33) C(31) 2.32(4) .
C(33) C(35) 2.35(4) .
C(33) C(36) 2.82(4) .
C(33) C(37) 3.52(4) .
C(34) C(31) 2.78(4) .
C(34) C(32) 2.37(4) .
C(34) C(34) 3.50(3) 2_846
C(34) C(35) 3.53(4) 2_846
C(34) C(36) 2.50(3) .
C(34) C(37) 2.28(4) .
C(35) O(5) 2.40(3) .
C(35) O(5) 3.45(3) 2_846
C(35) C(31) 2.41(4) .
C(35) C(32) 2.73(4) .
C(35) C(33) 2.35(4) .
C(35) C(34) 3.53(4) 2_846
C(35) C(37) 2.75(4) .
C(36) Cl(11) 3.48(2) 2_756
C(36) C(1) 3.49(3) .
C(36) C(30) 2.48(3) .
C(36) C(32) 2.47(3) .
C(36) C(33) 2.82(4) .
C(36) C(34) 2.50(3) .
C(36) C(38) 2.99(3) .
C(36) C(43) 2.99(3) .
C(37) Cl(5) 3.56(3) 2_856
C(37) C(33) 3.52(4) .
C(37) C(34) 2.28(4) .
C(37) C(35) 2.75(4) .
C(38) C(12) 3.04(3) .
C(38) C(13) 2.46(3) .
C(38) C(14) 3.54(3) .
C(38) C(21) 3.45(4) .
C(38) C(31) 2.49(4) .
C(38) C(36) 2.99(3) .
C(38) C(40) 2.51(3) .
C(38) C(41) 2.88(3) .
C(38) C(42) 2.51(3) .
C(39) O(4) 3.50(2) .
C(39) C(12) 3.21(3) .
C(39) C(13) 2.99(3) .
C(39) C(16) 3.44(4) .
C(39) C(21) 3.43(4) .
C(39) C(30) 2.41(3) .
C(39) C(41) 2.38(3) .
C(39) C(42) 2.77(3) .
C(39) C(43) 2.38(3) .
C(40) O(4) 2.25(3) .
C(40) C(38) 2.51(3) .
C(40) C(42) 2.40(3) .
C(40) C(43) 2.77(3) .
C(40) C(44) 3.58(3) .
C(41) C(38) 2.88(3) .
C(41) C(39) 2.38(3) .
C(41) C(43) 2.40(4) .
C(41) C(44) 2.33(3) .
C(42) O(4) 2.31(3) .
C(42) C(38) 2.51(3) .
C(42) C(39) 2.77(3) .
C(42) C(40) 2.40(3) .
C(42) C(44) 2.71(3) .
C(43) O(4) 3.57(3) .
C(43) C(30) 2.32(3) .
C(43) C(31) 2.93(4) .
C(43) C(36) 2.99(3) .
C(43) C(39) 2.38(3) .
C(43) C(40) 2.77(3) .
C(43) C(41) 2.40(4) .
C(44) Cl(4) 3.52(2) 2_756
C(44) O(3) 3.54(4) 2_756
C(44) C(40) 3.58(3) .
C(44) C(41) 2.33(3) .
C(44) C(42) 2.71(3) .
C(45) O(6) 3.05(3) .
C(45) C(47) 2.39(3) .
C(45) C(48) 2.77(3) .
C(45) C(49) 2.25(3) .
C(45) C(51) 2.47(3) .
C(45) C(52) 2.83(4) .
C(45) C(53) 2.49(3) .
C(45) C(57) 2.59(3) .
C(45) C(59) 2.55(3) .
C(45) C(67) 3.08(3) .
C(45) C(68) 3.15(4) .
C(45) C(74) 3.02(3) .
C(45) C(75) 3.11(3) .
C(45) C(80) 3.44(3) .
C(46) C(48) 2.41(3) .
C(46) C(49) 2.69(3) .
C(46) C(50) 2.39(3) .
C(46) C(57) 3.20(3) .
C(46) C(58) 2.55(3) .
C(46) C(60) 2.45(3) .
C(46) C(61) 2.88(3) .
C(46) C(67) 2.53(3) .
C(46) C(68) 2.97(4) .
C(46) C(74) 3.26(4) .
C(46) C(75) 3.54(4) .
C(47) Cl(14) 3.52(3) 2_665
C(47) C(45) 2.39(3) .
C(47) C(49) 2.31(3) .
C(47) C(50) 2.74(3) .
C(47) C(59) 2.49(3) .
C(47) C(60) 2.98(3) .
C(47) C(61) 3.12(3) .
C(48) C(45) 2.77(3) .
C(48) C(46) 2.41(3) .
C(48) C(50) 2.47(3) .
C(49) O(6) 3.41(3) .
C(49) C(11) 3.47(4) 1_465
C(49) C(45) 2.25(3) .
C(49) C(46) 2.69(3) .
C(49) C(47) 2.31(3) .
C(49) C(51) 2.46(4) .
C(50) O(6) 2.47(3) .
C(50) C(46) 2.39(3) .
C(50) C(47) 2.74(3) .
C(50) C(48) 2.47(3) .
C(50) C(52) 2.88(5) .
C(50) C(53) 2.96(4) .
C(50) C(57) 3.50(3) .
C(50) C(58) 2.41(3) .
C(50) C(75) 3.45(3) .
C(50) C(80) 3.36(3) .
C(51) Cl(9) 3.58(2) .
C(51) C(45) 2.47(3) .
C(51) C(49) 2.46(4) .
C(51) C(52) 2.49(5) .
C(51) C(53) 2.76(4) .
C(51) C(58) 2.83(4) .
C(51) C(80) 3.38(4) .
C(52) O(1) 3.35(4) 1_465
C(52) C(7) 3.39(4) 1_465
C(52) C(45) 2.83(4) .
C(52) C(50) 2.88(5) .
C(52) C(51) 2.49(5) .
C(52) C(54) 2.52(4) .
C(52) C(58) 2.55(4) .
C(52) C(68) 3.34(3) .
C(53) O(6) 2.36(3) .
C(53) C(45) 2.49(3) .
C(53) C(50) 2.96(4) .
C(53) C(51) 2.76(4) .
C(53) C(55) 2.50(3) .
C(53) C(56) 2.82(4) .
C(53) C(57) 2.49(4) .
C(53) C(68) 3.31(3) .
C(54) Cl(7) 3.41(3) .
C(54) O(6) 3.51(3) .
C(54) C(52) 2.52(4) .
C(54) C(56) 2.34(4) .
C(54) C(57) 2.78(4) .
C(54) C(58) 2.43(4) .
C(55) Cl(7) 3.59(2) .
C(55) C(53) 2.50(3) .
C(55) C(57) 2.41(4) .
C(55) C(58) 2.79(4) .
C(55) C(81) 3.52(4) 1_655
C(56) Cl(24) 3.43(3) .
C(56) C(53) 2.82(4) .
C(56) C(54) 2.34(4) .
C(56) C(58) 2.36(4) .
C(56) C(74) 2.51(4) .
C(56) C(75) 3.56(4) .
C(56) C(82) 3.10(4) .
C(56) C(87) 3.22(3) .
C(57) C(45) 2.59(3) .
C(57) C(46) 3.20(3) .
C(57) C(50) 3.50(3) .
C(57) C(53) 2.49(4) .
C(57) C(54) 2.78(4) .
C(57) C(55) 2.41(4) .
C(57) C(59) 3.36(3) .
C(57) C(67) 3.48(3) .
C(57) C(75) 2.45(4) .
C(57) C(80) 2.91(4) .
C(57) C(82) 2.50(3) .
C(57) C(87) 2.98(3) .
C(58) O(6) 3.13(3) .
C(58) C(46) 2.55(3) .
C(58) C(50) 2.41(3) .
C(58) C(51) 2.83(4) .
C(58) C(52) 2.55(4) .
C(58) C(54) 2.43(4) .
C(58) C(55) 2.79(4) .
C(58) C(56) 2.36(4) .
C(58) C(59) 3.04(3) .
C(58) C(67) 3.09(3) .
C(58) C(68) 3.26(4) .
C(58) C(74) 2.44(4) .
C(58) C(75) 2.95(4) .
C(58) C(80) 3.15(4) .
C(59) Cl(14) 3.51(2) 2_665
C(59) C(45) 2.55(3) .
C(59) C(47) 2.49(3) .
C(59) C(57) 3.36(3) .
C(59) C(58) 3.04(3) .
C(59) C(61) 2.53(4) .
C(59) C(65) 2.43(3) .
C(59) C(68) 2.41(4) .
C(59) C(72) 2.47(4) .
C(59) C(74) 3.53(3) .
C(60) C(46) 2.45(3) .
C(60) C(47) 2.98(3) .
C(60) C(62) 2.39(4) .
C(60) C(63) 2.79(3) .
C(60) C(64) 2.41(3) .
C(60) C(67) 2.53(4) .
C(60) C(72) 3.07(4) .
C(60) C(87) 3.37(3) .
C(61) C(46) 2.88(3) .
C(61) C(47) 3.12(3) .
C(61) C(59) 2.53(4) .
C(61) C(63) 2.42(3) .
C(61) C(64) 2.79(3) .
C(61) C(65) 2.50(3) .
C(61) C(82) 3.29(3) .
C(61) C(87) 3.34(3) .
C(62) O(8) 2.36(2) .
C(62) C(60) 2.39(4) .
C(62) C(64) 2.37(3) .
C(62) C(65) 2.81(3) .
C(62) C(66) 2.76(3) .
C(63) C(60) 2.79(3) .
C(63) C(61) 2.42(3) .
C(63) C(65) 2.45(4) .
C(63) C(66) 2.37(4) .
C(64) O(7) 3.50(2) 2_765
C(64) O(8) 2.31(3) .
C(64) C(60) 2.41(3) .
C(64) C(61) 2.79(3) .
C(64) C(62) 2.37(3) .
C(65) Cl(17) 3.60(2) 2_665
C(65) C(59) 2.43(3) .
C(65) C(61) 2.50(3) .
C(65) C(62) 2.81(3) .
C(65) C(63) 2.45(4) .
C(65) C(67) 2.88(3) .
C(65) C(72) 2.93(3) .
C(66) C(62) 2.76(3) .
C(66) C(63) 2.37(4) .
C(67) C(45) 3.08(3) .
C(67) C(46) 2.53(3) .
C(67) C(57) 3.48(3) .
C(67) C(58) 3.09(3) .
C(67) C(60) 2.53(4) .
C(67) C(65) 2.88(3) .
C(67) C(69) 2.41(4) .
C(67) C(70) 2.84(4) .
C(67) C(71) 2.43(4) .
C(68) Cl(14) 3.47(2) 2_665
C(68) C(45) 3.15(4) .
C(68) C(46) 2.97(4) .
C(68) C(52) 3.34(3) .
C(68) C(53) 3.31(3) .
C(68) C(58) 3.26(4) .
C(68) C(59) 2.41(4) .
C(68) C(70) 2.41(3) .
C(68) C(71) 2.76(3) .
C(68) C(72) 2.36(3) .
C(69) O(1) 3.22(3) 1_465
C(69) O(7) 2.40(3) .
C(69) C(67) 2.41(4) .
C(69) C(71) 2.37(3) .
C(69) C(72) 2.72(3) .
C(69) C(73) 2.81(4) .
C(70) C(67) 2.84(4) .
C(70) C(68) 2.41(3) .
C(70) C(72) 2.43(4) .
C(70) C(73) 2.35(4) .
C(71) O(7) 2.31(3) .
C(71) C(67) 2.43(4) .
C(71) C(68) 2.76(3) .
C(71) C(69) 2.37(3) .
C(72) O(7) 3.58(3) .
C(72) C(59) 2.47(4) .
C(72) C(60) 3.07(4) .
C(72) C(65) 2.93(3) .
C(72) C(68) 2.36(3) .
C(72) C(69) 2.72(3) .
C(72) C(70) 2.43(4) .
C(73) O(8) 3.53(3) 2_765
C(73) C(69) 2.81(4) .
C(73) C(70) 2.35(4) .
C(74) Cl(24) 3.47(2) .
C(74) C(45) 3.02(3) .
C(74) C(46) 3.26(4) .
C(74) C(56) 2.51(4) .
C(74) C(58) 2.44(4) .
C(74) C(59) 3.53(3) .
C(74) C(76) 2.40(4) .
C(74) C(80) 2.46(3) .
C(74) C(83) 2.45(3) .
C(74) C(87) 2.48(3) .
C(75) C(45) 3.11(3) .
C(75) C(46) 3.54(4) .
C(75) C(50) 3.45(3) .
C(75) C(56) 3.56(4) .
C(75) C(57) 2.45(4) .
C(75) C(58) 2.95(4) .
C(75) C(77) 2.37(4) .
C(75) C(78) 2.78(3) .
C(75) C(79) 2.38(3) .
C(75) C(82) 2.47(2) .
C(75) C(83) 2.88(3) .
C(76) C(74) 2.40(4) .
C(76) C(78) 2.41(3) .
C(76) C(79) 2.75(3) .
C(76) C(80) 2.38(3) .
C(76) C(82) 2.92(3) .
C(76) C(83) 2.81(3) .
C(77) O(10) 2.43(2) .
C(77) C(75) 2.37(4) .
C(77) C(79) 2.38(3) .
C(77) C(80) 2.72(3) .
C(77) C(81) 2.85(4) .
C(78) C(75) 2.78(3) .
C(78) C(76) 2.41(3) .
C(78) C(80) 2.38(4) .
C(78) C(81) 2.35(4) .
C(79) O(10) 2.29(3) .
C(79) C(75) 2.38(3) .
C(79) C(76) 2.75(3) .
C(79) C(77) 2.38(3) .
C(79) C(81) 3.60(4) .
C(80) Cl(24) 3.52(2) .
C(80) O(10) 3.53(3) .
C(80) C(45) 3.44(3) .
C(80) C(50) 3.36(3) .
C(80) C(51) 3.38(4) .
C(80) C(57) 2.91(4) .
C(80) C(58) 3.15(4) .
C(80) C(74) 2.46(3) .
C(80) C(76) 2.38(3) .
C(80) C(77) 2.72(3) .
C(80) C(78) 2.38(4) .
C(81) Cl(22) 3.59(3) 1_455
C(81) C(25) 3.56(4) 1_455
C(81) C(55) 3.52(4) 1_455
C(81) C(77) 2.85(4) .
C(81) C(78) 2.35(4) .
C(81) C(79) 3.60(4) .
C(82) C(56) 3.10(4) .
C(82) C(57) 2.50(3) .
C(82) C(61) 3.29(3) .
C(82) C(75) 2.47(2) .
C(82) C(76) 2.92(3) .
C(82) C(84) 2.46(3) .
C(82) C(85) 2.77(3) .
C(82) C(86) 2.34(3) .
C(83) O(9) 3.56(2) .
C(83) C(74) 2.45(3) .
C(83) C(75) 2.88(3) .
C(83) C(76) 2.81(3) .
C(83) C(85) 2.39(3) .
C(83) C(86) 2.77(3) .
C(83) C(87) 2.43(4) .
C(84) O(9) 2.35(3) .
C(84) C(82) 2.46(3) .
C(84) C(86) 2.52(4) .
C(84) C(87) 2.83(4) .
C(85) C(82) 2.77(3) .
C(85) C(83) 2.39(3) .
C(85) C(87) 2.36(3) .
C(85) C(88) 2.29(3) .
C(86) Cl(16) 3.56(3) 1_655
C(86) O(9) 2.48(3) .
C(86) C(82) 2.34(3) .
C(86) C(83) 2.77(3) .
C(86) C(84) 2.52(4) .
C(86) C(88) 2.78(4) .
C(87) C(56) 3.22(3) .
C(87) C(57) 2.98(3) .
C(87) C(60) 3.37(3) .
C(87) C(61) 3.34(3) .
C(87) C(74) 2.48(3) .
C(87) C(83) 2.43(4) .
C(87) C(84) 2.83(4) .
C(87) C(85) 2.36(3) .
C(88) Cl(15) 3.58(3) 1_655
C(88) Cl(20) 3.41(3) 2_755
C(88) O(9) 3.41(4) 2_755
C(88) C(85) 2.29(3) .
C(88) C(86) 2.78(4) .
Cl(1) H(5) 3.182 1_465
Cl(1) H(26) 3.209 1_465
Cl(1) H(45) 3.169 .
Cl(1) H(46) 2.714 .
Cl(2) H(3) 3.107 1_465
Cl(2) H(5) 2.884 1_465
Cl(2) H(10) 3.207 1_565
Cl(2) H(61) 3.533 .
Cl(2) H(62) 3.482 .
Cl(3) H(10) 3.173 1_565
Cl(3) H(25) 3.203 1_565
Cl(3) H(30) 3.091 2_856
Cl(3) H(31) 3.579 2_856
Cl(3) H(43) 2.817 1_655
Cl(4) H(12) 3.369 .
Cl(4) H(17) 2.976 .
Cl(4) H(36) 3.481 2_756
Cl(4) H(37) 3.575 2_756
Cl(4) H(38) 2.972 2_756
Cl(5) H(29) 3.563 1_465
Cl(5) H(29) 3.148 2_856
Cl(5) H(30) 3.090 2_856
Cl(5) H(34) 3.338 2_756
Cl(6) H(41) 3.157 1_655
Cl(6) H(46) 3.327 .
Cl(6) H(61) 3.255 .
Cl(6) H(62) 3.467 .
Cl(7) H(42) 3.298 .
Cl(7) H(46) 3.549 .
Cl(7) H(66) 2.940 .
Cl(8) H(1) 2.837 1_455
Cl(8) H(65) 3.033 .
Cl(9) H(26) 3.246 1_465
Cl(9) H(27) 3.060 2_756
Cl(9) H(31) 2.933 2_756
Cl(9) H(42) 3.311 .
Cl(9) H(43) 3.342 .
Cl(10) H(1) 3.198 2_756
Cl(10) H(2) 3.232 2_756
Cl(10) H(14) 3.199 2_756
Cl(10) H(27) 3.175 2_756
Cl(10) H(28) 3.392 2_756
Cl(10) H(37) 3.356 2_656
Cl(11) H(13) 3.183 2_756
Cl(11) H(15) 3.377 .
Cl(11) H(16) 2.675 .
Cl(11) H(17) 3.281 .
Cl(11) H(27) 3.339 2_756
Cl(11) H(28) 2.786 2_756
Cl(12) H(1) 3.236 1_455
Cl(12) H(2) 3.138 1_455
Cl(12) H(13) 3.105 2_756
Cl(12) H(15) 3.296 .
Cl(12) H(16) 3.284 .
Cl(12) H(37) 3.448 .
Cl(13) H(51) 3.297 1_455
Cl(13) H(52) 2.899 2_665
Cl(13) H(59) 3.233 1_455
Cl(13) H(72) 3.234 1_455
Cl(14) H(8) 3.285 2_755
Cl(14) H(39) 3.170 2_665
Cl(14) H(50) 3.164 .
Cl(14) H(55) 2.935 .
Cl(14) H(56) 3.171 2_665
Cl(15) H(71) 2.970 2_655
Cl(15) H(75) 3.440 1_455
Cl(15) H(76) 3.013 1_455
Cl(16) H(23) 3.350 1_455
Cl(16) H(24) 3.384 1_455
Cl(16) H(64) 3.134 .
Cl(16) H(69) 3.046 .
Cl(16) H(72) 2.966 1_455
Cl(16) H(73) 3.589 1_455
Cl(16) H(76) 3.391 1_455
Cl(17) H(39) 3.584 .
Cl(17) H(40) 3.517 .
Cl(17) H(49) 3.234 .
Cl(17) H(52) 3.426 2_665
Cl(17) H(58) 3.003 1_455
Cl(17) H(63) 3.534 .
Cl(17) H(64) 3.056 .
Cl(18) H(22) 3.278 2_755
Cl(18) H(24) 2.694 1_455
Cl(18) H(50) 2.810 .
Cl(18) H(55) 3.369 .
Cl(18) H(63) 2.946 .
Cl(18) H(64) 3.426 .
Cl(19) H(19) 3.356 .
Cl(19) H(23) 3.599 .
Cl(19) H(48) 2.882 .
Cl(19) H(68) 3.068 1_655
Cl(19) H(69) 3.390 1_655
Cl(19) H(75) 3.091 2_755
Cl(20) H(6) 3.417 1_455
Cl(20) H(7) 3.403 1_455
Cl(20) H(20) 3.210 1_455
Cl(20) H(60) 3.238 1_545
Cl(20) H(74) 3.086 2_755
Cl(20) H(75) 2.932 2_755
Cl(21) H(9) 3.279 .
Cl(21) H(10) 3.407 .
Cl(21) H(18) 3.185 .
Cl(21) H(19) 3.052 .
Cl(21) H(32) 3.400 .
Cl(21) H(53) 3.541 2_755
Cl(21) H(54) 3.076 2_755
Cl(21) H(60) 3.065 1_545
Cl(21) H(61) 3.378 1_545
Cl(22) H(11) 3.473 .
Cl(22) H(12) 3.438 .
Cl(22) H(18) 2.906 .
Cl(22) H(32) 3.386 .
Cl(22) H(33) 2.868 .
Cl(22) H(47) 3.563 .
Cl(22) H(68) 2.655 1_655
Cl(23) H(3) 3.169 1_455
Cl(23) H(6) 3.263 1_455
Cl(23) H(21) 3.509 1_455
Cl(23) H(33) 3.136 .
Cl(24) H(20) 2.911 1_455
Cl(24) H(21) 2.873 1_455
Cl(24) H(48) 3.051 .
Cl(24) H(66) 3.191 .
O(1) H(4) 1.954 .
O(1) H(5) 1.942 .
O(1) H(6) 1.909 .
O(1) H(7) 1.934 .
O(1) H(44) 2.860 1_645
O(1) H(45) 2.975 1_645
O(1) H(56) 3.406 1_645
O(1) H(57) 2.363 1_645
O(1) H(62) 2.987 1_645
O(2) H(19) 2.591 .
O(2) H(20) 2.467 .
O(2) H(22) 1.889 .
O(2) H(23) 1.868 .
O(2) H(24) 1.888 .
O(2) H(70) 2.958 1_655
O(2) H(71) 3.576 1_655
O(3) H(12) 2.561 .
O(3) H(13) 2.522 .
O(3) H(15) 1.955 .
O(3) H(16) 2.008 .
O(3) H(16) 3.412 2_756
O(3) H(17) 1.978 .
O(3) H(37) 3.177 2_756
O(3) H(38) 3.148 2_756
O(4) H(2) 2.567 1_455
O(4) H(3) 3.380 1_455
O(4) H(33) 2.452 .
O(4) H(34) 2.535 .
O(4) H(36) 1.963 .
O(4) H(37) 1.957 .
O(4) H(38) 1.951 .
O(5) H(26) 2.443 .
O(5) H(27) 2.604 .
O(5) H(29) 1.897 .
O(5) H(30) 1.915 .
O(5) H(31) 1.911 .
O(5) H(35) 3.112 2_846
O(6) H(4) 3.061 1_465
O(6) H(25) 2.412 1_465
O(6) H(26) 3.321 1_465
O(6) H(41) 3.521 .
O(6) H(42) 1.987 .
O(6) H(43) 1.995 .
O(6) H(44) 1.977 .
O(6) H(45) 1.957 .
O(7) H(40) 3.041 1_655
O(7) H(51) 2.641 2_765
O(7) H(57) 2.617 .
O(7) H(58) 2.493 .
O(7) H(60) 1.979 .
O(7) H(61) 1.971 .
O(7) H(62) 1.963 .
O(8) H(9) 3.504 2_755
O(8) H(40) 2.929 2_665
O(8) H(50) 2.534 .
O(8) H(51) 2.468 .
O(8) H(53) 1.943 .
O(8) H(54) 1.977 .
O(8) H(55) 1.983 .
O(8) H(60) 3.028 2_765
O(8) H(61) 3.583 2_765
O(8) H(74) 3.050 .
O(9) H(53) 2.992 .
O(9) H(71) 2.542 .
O(9) H(72) 2.706 .
O(9) H(74) 1.900 .
O(9) H(75) 1.942 .
O(9) H(75) 3.071 2_755
O(9) H(76) 1.937 .
O(9) H(76) 3.311 2_755
O(10) H(11) 2.551 1_455
O(10) H(47) 3.472 1_455
O(10) H(64) 2.665 .
O(10) H(65) 2.441 .
O(10) H(67) 1.933 .
O(10) H(68) 1.973 .
O(10) H(69) 1.930 .
C(1) H(1) 3.265 .
C(1) H(3) 3.238 .
C(1) H(4) 2.591 .
C(1) H(5) 3.204 .
C(1) H(6) 2.435 .
C(1) H(21) 2.963 .
C(1) H(25) 3.503 .
C(2) H(1) 2.024 .
C(2) H(2) 3.289 .
C(2) H(6) 3.251 .
C(2) H(14) 2.614 .
C(2) H(21) 2.567 .
C(2) H(28) 3.569 .
C(3) H(2) 2.087 .
C(3) H(3) 3.222 .
C(3) H(14) 2.660 .
C(3) H(21) 3.045 .
C(4) H(1) 2.100 .
C(4) H(3) 1.944 .
C(5) H(1) 3.223 .
C(5) H(2) 1.962 .
C(5) H(4) 3.136 .
C(5) H(5) 2.568 .
C(5) H(6) 3.583 .
C(6) H(2) 3.239 .
C(6) H(3) 2.031 .
C(6) H(4) 1.989 .
C(6) H(5) 1.965 .
C(6) H(6) 2.505 .
C(6) H(21) 3.528 .
C(7) H(3) 2.715 .
C(7) H(6) 2.597 .
C(7) H(7) 3.171 .
C(7) H(25) 3.235 .
C(7) H(44) 3.256 1_645
C(7) H(45) 2.763 1_645
C(8) H(4) 2.694 .
C(8) H(5) 3.149 .
C(8) H(8) 2.690 .
C(8) H(21) 3.364 .
C(8) H(44) 3.375 1_645
C(8) H(56) 3.485 1_645
C(8) H(57) 3.026 1_645
C(9) H(4) 2.716 .
C(9) H(6) 1.902 .
C(9) H(7) 1.926 .
C(9) H(8) 2.004 .
C(9) H(9) 3.306 .
C(9) H(44) 3.327 1_645
C(10) H(6) 3.139 .
C(10) H(7) 2.592 .
C(10) H(9) 2.009 .
C(10) H(10) 3.137 .
C(10) H(44) 3.365 1_645
C(10) H(54) 3.202 2_755
C(10) H(56) 3.481 1_645
C(11) H(8) 1.940 .
C(11) H(10) 2.012 .
C(11) H(41) 3.222 1_645
C(11) H(54) 2.946 2_755
C(11) H(61) 3.499 1_545
C(12) H(8) 3.128 .
C(12) H(9) 2.039 .
C(12) H(25) 3.337 .
C(12) H(32) 2.774 .
C(13) H(4) 3.393 .
C(13) H(9) 3.295 .
C(13) H(10) 2.060 .
C(13) H(18) 3.548 .
C(13) H(25) 2.771 .
C(13) H(32) 2.674 .
C(14) H(4) 2.561 .
C(14) H(6) 2.544 .
C(14) H(7) 3.211 .
C(14) H(8) 3.223 .
C(14) H(10) 3.203 .
C(14) H(25) 2.934 .
C(15) H(1) 2.563 .
C(15) H(11) 2.645 .
C(15) H(14) 2.643 .
C(15) H(18) 2.690 .
C(15) H(21) 2.556 .
C(15) H(32) 3.351 .
C(16) H(1) 2.738 .
C(16) H(11) 2.033 .
C(16) H(12) 3.335 .
C(16) H(13) 3.320 .
C(16) H(14) 2.094 .
C(16) H(18) 2.873 .
C(16) H(32) 3.209 .
C(17) H(12) 2.026 .
C(17) H(14) 3.262 .
C(17) H(18) 2.704 .
C(17) H(32) 3.493 .
C(17) H(65) 3.410 1_655
C(18) H(11) 1.980 .
C(18) H(13) 3.315 .
C(18) H(15) 2.721 .
C(18) H(17) 2.914 .
C(19) H(11) 3.209 .
C(19) H(12) 2.096 .
C(19) H(13) 2.027 .
C(19) H(14) 3.133 .
C(19) H(15) 2.648 .
C(19) H(16) 3.233 .
C(19) H(17) 2.818 .
C(19) H(37) 3.537 2_756
C(20) H(12) 3.322 .
C(20) H(14) 1.912 .
C(20) H(16) 3.087 2_756
C(21) H(1) 2.753 .
C(21) H(11) 3.261 .
C(21) H(13) 1.953 .
C(21) H(28) 3.076 .
C(22) H(12) 2.562 .
C(22) H(13) 3.132 2_756
C(22) H(38) 3.100 2_756
C(23) H(6) 3.340 .
C(23) H(11) 2.574 .
C(23) H(18) 2.031 .
C(23) H(19) 3.305 .
C(23) H(20) 3.219 .
C(23) H(21) 2.019 .
C(24) H(11) 2.529 .
C(24) H(19) 2.089 .
C(24) H(21) 3.249 .
C(24) H(32) 3.189 .
C(24) H(68) 3.568 1_655
C(25) H(11) 3.551 .
C(25) H(18) 2.071 .
C(25) H(20) 3.219 .
C(25) H(22) 3.057 .
C(25) H(23) 2.321 .
C(25) H(24) 3.584 .
C(25) H(68) 3.455 1_655
C(25) H(69) 3.123 1_655
C(26) H(18) 3.191 .
C(26) H(19) 1.991 .
C(26) H(20) 2.022 .
C(26) H(21) 3.245 .
C(26) H(22) 2.759 .
C(26) H(23) 2.402 .
C(26) H(24) 3.123 .
C(26) H(70) 3.474 1_655
C(27) H(6) 3.067 .
C(27) H(19) 3.239 .
C(27) H(21) 2.042 .
C(27) H(70) 3.127 1_655
C(28) H(6) 2.653 .
C(28) H(11) 3.583 .
C(28) H(18) 3.240 .
C(28) H(20) 2.034 .
C(29) H(19) 2.442 .
C(29) H(53) 3.249 2_755
C(30) H(10) 2.656 .
C(30) H(14) 3.366 .
C(30) H(25) 2.722 .
C(30) H(28) 2.637 .
C(30) H(32) 2.637 .
C(30) H(35) 2.498 .
C(31) H(4) 3.270 .
C(31) H(25) 1.954 .
C(31) H(26) 3.161 .
C(31) H(27) 3.291 .
C(31) H(28) 2.177 .
C(31) H(30) 3.335 2_846
C(31) H(35) 2.584 .
C(32) H(4) 2.542 .
C(32) H(26) 1.970 .
C(32) H(28) 3.332 .
C(32) H(30) 3.516 2_846
C(32) H(31) 3.471 2_846
C(32) H(35) 3.546 .
C(33) H(4) 2.885 .
C(33) H(5) 3.553 .
C(33) H(25) 1.994 .
C(33) H(27) 3.197 .
C(33) H(27) 3.534 2_846
C(33) H(31) 3.304 2_846
C(34) H(25) 3.225 .
C(34) H(26) 1.992 .
C(34) H(27) 2.021 .
C(34) H(27) 3.555 2_846
C(34) H(28) 3.365 .
C(34) H(29) 2.706 .
C(34) H(30) 3.027 .
C(34) H(31) 2.356 .
C(35) H(26) 3.206 .
C(35) H(28) 2.106 .
C(35) H(29) 3.092 .
C(35) H(30) 3.592 .
C(35) H(31) 2.333 .
C(35) H(35) 3.556 .
C(36) H(14) 2.971 .
C(36) H(25) 3.315 .
C(36) H(27) 2.047 .
C(36) H(30) 3.564 2_846
C(36) H(35) 2.513 .
C(37) H(27) 2.450 .
C(37) H(35) 2.978 2_846
C(38) H(10) 2.810 .
C(38) H(14) 3.298 .
C(38) H(28) 2.802 .
C(38) H(32) 2.060 .
C(38) H(33) 3.354 .
C(38) H(34) 3.367 .
C(38) H(35) 2.044 .
C(39) H(10) 2.860 .
C(39) H(18) 3.308 .
C(39) H(33) 2.026 .
C(39) H(35) 3.247 .
C(40) H(32) 2.005 .
C(40) H(34) 3.256 .
C(41) H(2) 3.533 1_455
C(41) H(32) 3.226 .
C(41) H(33) 2.031 .
C(41) H(34) 2.029 .
C(41) H(35) 3.252 .
C(41) H(36) 2.764 .
C(41) H(37) 3.051 .
C(41) H(38) 2.427 .
C(42) H(33) 3.260 .
C(42) H(35) 2.042 .
C(42) H(36) 2.999 .
C(42) H(37) 3.575 .
C(42) H(38) 2.363 .
C(43) H(28) 2.671 .
C(43) H(30) 2.986 2_846
C(43) H(32) 3.241 .
C(43) H(34) 2.071 .
C(44) H(2) 3.044 1_455
C(44) H(17) 3.388 2_756
C(44) H(34) 2.389 .
C(45) H(39) 3.248 .
C(45) H(41) 3.098 .
C(45) H(42) 2.671 .
C(45) H(43) 3.226 .
C(45) H(44) 2.623 .
C(45) H(56) 2.735 .
C(45) H(66) 3.502 .
C(46) H(39) 2.029 .
C(46) H(40) 3.271 .
C(46) H(44) 3.516 .
C(46) H(49) 2.579 .
C(46) H(56) 2.667 .
C(47) H(40) 1.993 .
C(47) H(41) 3.149 .
C(47) H(49) 2.697 .
C(47) H(56) 3.402 .
C(48) H(9) 3.214 1_465
C(48) H(39) 1.958 .
C(48) H(41) 2.038 .
C(49) H(9) 3.073 1_465
C(49) H(39) 3.180 .
C(49) H(40) 2.126 .
C(49) H(42) 3.103 .
C(49) H(43) 2.532 .
C(50) H(40) 3.330 .
C(50) H(41) 1.973 .
C(50) H(42) 2.017 .
C(50) H(43) 2.055 .
C(50) H(44) 2.809 .
C(50) H(56) 3.483 .
C(50) H(66) 3.481 .
C(51) H(25) 3.520 1_465
C(51) H(41) 2.573 .
C(51) H(44) 2.857 .
C(51) H(45) 3.242 .
C(51) H(66) 3.199 .
C(52) H(4) 2.772 1_465
C(52) H(5) 3.580 1_465
C(52) H(25) 3.262 1_465
C(52) H(42) 2.765 .
C(52) H(43) 3.267 .
C(52) H(46) 2.709 .
C(52) H(56) 2.955 .
C(53) H(42) 2.598 .
C(53) H(44) 1.942 .
C(53) H(45) 1.950 .
C(53) H(46) 2.081 .
C(53) H(47) 3.347 .
C(53) H(56) 3.225 .
C(53) H(66) 3.512 .
C(54) H(44) 3.119 .
C(54) H(45) 2.550 .
C(54) H(47) 2.033 .
C(54) H(48) 3.189 .
C(55) H(46) 2.019 .
C(55) H(48) 1.958 .
C(55) H(67) 2.929 1_655
C(55) H(68) 3.250 1_655
C(56) H(46) 3.182 .
C(56) H(47) 2.007 .
C(56) H(66) 3.284 .
C(56) H(67) 3.327 1_655
C(56) H(68) 3.515 1_655
C(56) H(73) 2.723 .
C(57) H(42) 3.419 .
C(57) H(47) 3.270 .
C(57) H(48) 2.025 .
C(57) H(66) 2.618 .
C(57) H(73) 2.650 .
C(58) H(42) 2.588 .
C(58) H(44) 2.712 .
C(58) H(45) 3.314 .
C(58) H(46) 3.307 .
C(58) H(48) 3.203 .
C(58) H(56) 3.209 .
C(58) H(66) 2.851 .
C(59) H(39) 2.621 .
C(59) H(49) 2.737 .
C(59) H(52) 2.596 .
C(59) H(56) 2.577 .
C(59) H(59) 2.632 .
C(59) H(73) 3.269 .
C(60) H(39) 2.706 .
C(60) H(49) 2.075 .
C(60) H(50) 3.251 .
C(60) H(51) 3.279 .
C(60) H(52) 2.098 .
C(60) H(59) 2.803 .
C(60) H(73) 3.280 .
C(61) H(39) 2.802 .
C(61) H(50) 2.003 .
C(61) H(52) 3.361 .
C(61) H(63) 3.046 .
C(62) H(49) 2.031 .
C(62) H(51) 3.221 .
C(62) H(53) 3.083 .
C(62) H(55) 2.392 .
C(63) H(40) 3.144 2_665
C(63) H(49) 3.283 .
C(63) H(50) 2.009 .
C(63) H(51) 2.000 .
C(63) H(52) 3.312 .
C(63) H(53) 2.775 .
C(63) H(54) 3.102 .
C(63) H(55) 2.477 .
C(63) H(74) 3.507 .
C(64) H(40) 3.262 2_665
C(64) H(50) 3.216 .
C(64) H(52) 2.085 .
C(64) H(58) 3.427 2_765
C(64) H(59) 3.508 .
C(65) H(49) 3.351 .
C(65) H(51) 2.052 .
C(65) H(59) 2.530 .
C(66) H(8) 3.600 2_755
C(66) H(9) 3.254 2_755
C(66) H(22) 2.892 2_755
C(66) H(50) 2.393 .
C(66) H(74) 3.321 .
C(67) H(44) 3.582 .
C(67) H(52) 2.596 .
C(67) H(56) 2.032 .
C(67) H(57) 3.260 .
C(67) H(58) 3.280 .
C(67) H(59) 2.005 .
C(67) H(73) 3.298 .
C(68) H(7) 3.504 1_465
C(68) H(44) 2.625 .
C(68) H(57) 2.025 .
C(68) H(59) 3.210 .
C(69) H(7) 3.343 1_465
C(69) H(44) 3.087 .
C(69) H(56) 2.029 .
C(69) H(58) 3.235 .
C(69) H(60) 3.127 .
C(69) H(62) 2.431 .
C(70) H(51) 2.976 2_765
C(70) H(56) 3.256 .
C(70) H(57) 1.990 .
C(70) H(58) 2.072 .
C(70) H(59) 3.284 .
C(70) H(60) 2.782 .
C(70) H(61) 3.085 .
C(70) H(62) 2.415 .
C(71) H(51) 2.937 2_765
C(71) H(52) 3.449 .
C(71) H(57) 3.228 .
C(71) H(59) 2.033 .
C(72) H(52) 2.490 .
C(72) H(56) 3.220 .
C(72) H(58) 2.037 .
C(72) H(73) 2.828 .
C(73) H(9) 3.529 1_565
C(73) H(51) 3.563 2_765
C(73) H(57) 2.496 .
C(74) H(48) 2.675 .
C(74) H(49) 3.225 .
C(74) H(63) 2.562 .
C(74) H(66) 2.628 .
C(74) H(70) 2.600 .
C(74) H(73) 2.650 .
C(75) H(42) 3.473 .
C(75) H(49) 3.421 .
C(75) H(63) 2.034 .
C(75) H(64) 3.224 .
C(75) H(65) 3.242 .
C(75) H(66) 2.010 .
C(75) H(70) 2.544 .
C(76) H(49) 2.910 .
C(76) H(64) 2.000 .
C(76) H(66) 3.227 .
C(76) H(70) 2.312 .
C(77) H(63) 2.002 .
C(77) H(65) 3.244 .
C(77) H(67) 3.124 .
C(77) H(69) 2.475 .
C(77) H(70) 3.298 .
C(78) H(11) 3.289 1_455
C(78) H(63) 3.260 .
C(78) H(64) 2.045 .
C(78) H(65) 2.021 .
C(78) H(66) 3.239 .
C(78) H(67) 2.766 .
C(78) H(68) 3.098 .
C(78) H(69) 2.411 .
C(79) H(11) 3.338 1_455
C(79) H(42) 3.075 .
C(79) H(64) 3.237 .
C(79) H(66) 2.006 .
C(80) H(42) 2.666 .
C(80) H(63) 3.236 .
C(80) H(65) 2.008 .
C(80) H(70) 3.556 .
C(81) H(11) 3.360 1_455
C(81) H(19) 3.436 1_455
C(81) H(47) 2.791 1_455
C(81) H(48) 3.418 1_455
C(81) H(64) 2.586 .
C(82) H(48) 2.852 .
C(82) H(49) 3.141 .
C(82) H(63) 2.645 .
C(82) H(70) 2.071 .
C(82) H(71) 3.331 .
C(82) H(72) 3.197 .
C(82) H(73) 2.025 .
C(83) H(20) 3.221 1_455
C(83) H(49) 3.560 .
C(83) H(63) 2.391 .
C(83) H(71) 2.035 .
C(83) H(73) 3.281 .
C(84) H(63) 3.388 .
C(84) H(70) 1.995 .
C(84) H(72) 3.372 .
C(84) H(75) 3.092 2_755
C(85) H(53) 3.511 .
C(85) H(70) 3.264 .
C(85) H(71) 2.135 .
C(85) H(72) 2.070 .
C(85) H(73) 3.217 .
C(85) H(74) 2.697 .
C(85) H(75) 3.058 .
C(85) H(75) 3.041 2_755
C(85) H(76) 2.358 .
C(86) H(59) 3.440 .
C(86) H(71) 3.382 .
C(86) H(73) 1.925 .
C(86) H(74) 3.045 .
C(86) H(76) 2.372 .
C(87) H(48) 2.832 .
C(87) H(49) 3.578 .
C(87) H(59) 2.964 .
C(87) H(70) 3.284 .
C(87) H(72) 1.922 .
C(88) H(53) 3.295 .
C(88) H(72) 2.503 .
H(1) Cl(8) 2.837 1_655
H(1) Cl(10) 3.198 2_756
H(1) Cl(12) 3.236 1_655
H(1) C(1) 3.265 .
H(1) C(2) 2.024 .
H(1) C(4) 2.100 .
H(1) C(5) 3.223 .
H(1) C(15) 2.563 .
H(1) C(16) 2.738 .
H(1) C(21) 2.753 .
H(1) H(2) 2.420 .
H(1) H(14) 2.458 .
H(1) H(21) 3.410 .
H(2) Cl(10) 3.232 2_756
H(2) Cl(12) 3.138 1_655
H(2) O(4) 2.567 1_655
H(2) C(2) 3.289 .
H(2) C(3) 2.087 .
H(2) C(5) 1.962 .
H(2) C(6) 3.239 .
H(2) C(41) 3.533 1_655
H(2) C(44) 3.044 1_655
H(2) H(1) 2.420 .
H(2) H(3) 2.240 .
H(2) H(33) 3.568 1_655
H(2) H(36) 2.943 1_655
H(2) H(37) 3.043 1_655
H(3) Cl(2) 3.107 1_645
H(3) Cl(23) 3.169 1_655
H(3) O(4) 3.380 1_655
H(3) C(1) 3.238 .
H(3) C(3) 3.222 .
H(3) C(4) 1.944 .
H(3) C(6) 2.031 .
H(3) C(7) 2.715 .
H(3) H(2) 2.240 .
H(3) H(4) 3.336 .
H(3) H(5) 2.391 .
H(3) H(29) 3.590 .
H(3) H(36) 3.417 1_655
H(4) O(1) 1.954 .
H(4) O(6) 3.061 1_645
H(4) C(1) 2.591 .
H(4) C(5) 3.136 .
H(4) C(6) 1.989 .
H(4) C(8) 2.694 .
H(4) C(9) 2.716 .
H(4) C(13) 3.393 .
H(4) C(14) 2.561 .
H(4) C(31) 3.270 .
H(4) C(32) 2.542 .
H(4) C(33) 2.885 .
H(4) C(52) 2.772 1_645
H(4) H(3) 3.336 .
H(4) H(5) 1.551 .
H(4) H(6) 3.109 .
H(4) H(7) 3.472 .
H(4) H(25) 2.338 .
H(4) H(26) 3.004 .
H(4) H(44) 2.763 1_645
H(4) H(45) 2.214 1_645
H(5) Cl(1) 3.182 1_645
H(5) Cl(2) 2.884 1_645
H(5) O(1) 1.942 .
H(5) C(1) 3.204 .
H(5) C(5) 2.568 .
H(5) C(6) 1.965 .
H(5) C(8) 3.149 .
H(5) C(33) 3.553 .
H(5) C(52) 3.580 1_645
H(5) H(3) 2.391 .
H(5) H(4) 1.551 .
H(5) H(6) 3.331 .
H(5) H(26) 3.572 .
H(5) H(45) 2.775 1_645
H(5) H(62) 3.555 1_645
H(6) Cl(20) 3.417 1_655
H(6) Cl(23) 3.263 1_655
H(6) O(1) 1.909 .
H(6) C(1) 2.435 .
H(6) C(2) 3.251 .
H(6) C(5) 3.583 .
H(6) C(6) 2.505 .
H(6) C(7) 2.597 .
H(6) C(9) 1.902 .
H(6) C(10) 3.139 .
H(6) C(14) 2.544 .
H(6) C(23) 3.340 .
H(6) C(27) 3.067 .
H(6) C(28) 2.653 .
H(6) H(4) 3.109 .
H(6) H(5) 3.331 .
H(6) H(7) 1.551 .
H(6) H(8) 3.402 .
H(6) H(20) 3.225 .
H(6) H(21) 2.464 .
H(7) Cl(20) 3.403 1_655
H(7) O(1) 1.934 .
H(7) C(7) 3.171 .
H(7) C(9) 1.926 .
H(7) C(10) 2.592 .
H(7) C(14) 3.211 .
H(7) C(68) 3.504 1_645
H(7) C(69) 3.343 1_645
H(7) H(4) 3.472 .
H(7) H(6) 1.551 .
H(7) H(8) 2.424 .
H(7) H(44) 3.483 1_645
H(7) H(56) 3.010 1_645
H(7) H(57) 2.659 1_645
H(8) Cl(14) 3.285 2_755
H(8) C(8) 2.690 .
H(8) C(9) 2.004 .
H(8) C(11) 1.940 .
H(8) C(12) 3.128 .
H(8) C(14) 3.223 .
H(8) C(66) 3.600 2_755
H(8) H(6) 3.402 .
H(8) H(7) 2.424 .
H(8) H(9) 2.267 .
H(8) H(44) 3.300 1_645
H(8) H(54) 2.915 2_755
H(8) H(55) 3.450 2_755
H(8) H(56) 2.864 1_645
H(9) Cl(21) 3.279 .
H(9) O(8) 3.504 2_755
H(9) C(9) 3.306 .
H(9) C(10) 2.009 .
H(9) C(12) 2.039 .
H(9) C(13) 3.295 .
H(9) C(48) 3.214 1_645
H(9) C(49) 3.073 1_645
H(9) C(66) 3.254 2_755
H(9) C(73) 3.529 1_545
H(9) H(8) 2.267 .
H(9) H(10) 2.332 .
H(9) H(40) 3.176 1_645
H(9) H(41) 2.786 1_645
H(9) H(54) 2.429 2_755
H(9) H(60) 3.588 1_545
H(9) H(61) 2.718 1_545
H(10) Cl(2) 3.207 1_545
H(10) Cl(3) 3.173 1_545
H(10) Cl(21) 3.407 .
H(10) C(10) 3.137 .
H(10) C(11) 2.012 .
H(10) C(13) 2.060 .
H(10) C(14) 3.203 .
H(10) C(30) 2.656 .
H(10) C(38) 2.810 .
H(10) C(39) 2.860 .
H(10) H(9) 2.332 .
H(10) H(32) 2.573 .
H(10) H(61) 3.298 1_545
H(11) Cl(22) 3.473 .
H(11) O(10) 2.551 1_655
H(11) C(15) 2.645 .
H(11) C(16) 2.033 .
H(11) C(18) 1.980 .
H(11) C(19) 3.209 .
H(11) C(21) 3.261 .
H(11) C(23) 2.574 .
H(11) C(24) 2.529 .
H(11) C(25) 3.551 .
H(11) C(28) 3.583 .
H(11) C(78) 3.289 1_655
H(11) C(79) 3.338 1_655
H(11) C(81) 3.360 1_655
H(11) H(12) 2.305 .
H(11) H(18) 2.349 .
H(11) H(65) 2.836 1_655
H(11) H(68) 3.140 1_655
H(12) Cl(4) 3.369 .
H(12) Cl(22) 3.438 .
H(12) O(3) 2.561 .
H(12) C(16) 3.335 .
H(12) C(17) 2.026 .
H(12) C(19) 2.096 .
H(12) C(20) 3.322 .
H(12) C(22) 2.562 .
H(12) H(11) 2.305 .
H(12) H(15) 2.304 .
H(12) H(16) 3.507 .
H(12) H(17) 2.444 .
H(13) Cl(11) 3.183 2_756
H(13) Cl(12) 3.105 2_756
H(13) O(3) 2.522 .
H(13) C(16) 3.320 .
H(13) C(18) 3.315 .
H(13) C(19) 2.027 .
H(13) C(21) 1.953 .
H(13) C(22) 3.132 2_756
H(13) H(14) 2.209 .
H(13) H(15) 3.546 2_756
H(13) H(16) 2.239 2_756
H(13) H(28) 3.510 .
H(14) Cl(10) 3.199 2_756
H(14) C(2) 2.614 .
H(14) C(3) 2.660 .
H(14) C(15) 2.643 .
H(14) C(16) 2.094 .
H(14) C(17) 3.262 .
H(14) C(19) 3.133 .
H(14) C(20) 1.912 .
H(14) C(30) 3.366 .
H(14) C(36) 2.971 .
H(14) C(38) 3.298 .
H(14) H(1) 2.458 .
H(14) H(13) 2.209 .
H(14) H(28) 2.255 .
H(15) Cl(11) 3.377 .
H(15) Cl(12) 3.296 .
H(15) O(3) 1.955 .
H(15) C(18) 2.721 .
H(15) C(19) 2.648 .
H(15) H(12) 2.304 .
H(15) H(13) 3.546 2_756
H(15) H(16) 1.551 .
H(15) H(17) 1.551 .
H(16) Cl(11) 2.675 .
H(16) Cl(12) 3.284 .
H(16) O(3) 2.008 .
H(16) O(3) 3.412 2_756
H(16) C(19) 3.233 .
H(16) C(20) 3.087 2_756
H(16) H(12) 3.507 .
H(16) H(13) 2.239 2_756
H(16) H(15) 1.551 .
H(16) H(17) 1.551 .
H(16) H(34) 3.491 2_756
H(16) H(38) 3.217 2_756
H(17) Cl(4) 2.976 .
H(17) Cl(11) 3.281 .
H(17) O(3) 1.978 .
H(17) C(18) 2.914 .
H(17) C(19) 2.818 .
H(17) C(44) 3.388 2_756
H(17) H(12) 2.444 .
H(17) H(15) 1.551 .
H(17) H(16) 1.551 .
H(17) H(34) 3.269 2_756
H(17) H(37) 3.435 2_756
H(17) H(38) 2.568 2_756
H(18) Cl(21) 3.185 .
H(18) Cl(22) 2.906 .
H(18) C(13) 3.548 .
H(18) C(15) 2.690 .
H(18) C(16) 2.873 .
H(18) C(17) 2.704 .
H(18) C(23) 2.031 .
H(18) C(25) 2.071 .
H(18) C(26) 3.191 .
H(18) C(28) 3.240 .
H(18) C(39) 3.308 .
H(18) H(11) 2.349 .
H(18) H(19) 2.402 .
H(18) H(32) 2.431 .
H(18) H(68) 3.340 1_655
H(19) Cl(19) 3.356 .
H(19) Cl(21) 3.052 .
H(19) O(2) 2.591 .
H(19) C(23) 3.305 .
H(19) C(24) 2.089 .
H(19) C(26) 1.991 .
H(19) C(27) 3.239 .
H(19) C(29) 2.442 .
H(19) C(81) 3.436 1_655
H(19) H(18) 2.402 .
H(19) H(22) 2.701 .
H(19) H(23) 1.799 .
H(19) H(24) 3.275 .
H(19) H(53) 3.475 2_755
H(19) H(54) 3.367 2_755
H(19) H(68) 3.226 1_655
H(19) H(69) 2.921 1_655
H(20) Cl(20) 3.210 1_655
H(20) Cl(24) 2.911 1_655
H(20) O(2) 2.467 .
H(20) C(23) 3.219 .
H(20) C(25) 3.219 .
H(20) C(26) 2.022 .
H(20) C(28) 2.034 .
H(20) C(83) 3.221 1_655
H(20) H(6) 3.225 .
H(20) H(21) 2.353 .
H(20) H(70) 2.473 1_655
H(21) Cl(23) 3.509 1_655
H(21) Cl(24) 2.873 1_655
H(21) C(1) 2.963 .
H(21) C(2) 2.567 .
H(21) C(3) 3.045 .
H(21) C(6) 3.528 .
H(21) C(8) 3.364 .
H(21) C(15) 2.556 .
H(21) C(23) 2.019 .
H(21) C(24) 3.249 .
H(21) C(26) 3.245 .
H(21) C(27) 2.042 .
H(21) H(1) 3.410 .
H(21) H(6) 2.464 .
H(21) H(20) 2.353 .
H(22) Cl(18) 3.278 2_755
H(22) O(2) 1.889 .
H(22) C(25) 3.057 .
H(22) C(26) 2.759 .
H(22) C(66) 2.892 2_755
H(22) H(19) 2.701 .
H(22) H(23) 1.551 .
H(22) H(24) 1.551 .
H(22) H(53) 2.507 2_755
H(22) H(54) 3.022 2_755
H(22) H(55) 2.682 2_755
H(23) Cl(16) 3.350 1_655
H(23) Cl(19) 3.599 .
H(23) O(2) 1.868 .
H(23) C(25) 2.321 .
H(23) C(26) 2.402 .
H(23) H(19) 1.799 .
H(23) H(22) 1.551 .
H(23) H(24) 1.551 .
H(23) H(53) 3.174 2_755
H(23) H(69) 2.998 1_655
H(24) Cl(16) 3.384 1_655
H(24) Cl(18) 2.694 1_655
H(24) O(2) 1.888 .
H(24) C(25) 3.584 .
H(24) C(26) 3.123 .
H(24) H(19) 3.275 .
H(24) H(22) 1.551 .
H(24) H(23) 1.551 .
H(25) Cl(3) 3.203 1_545
H(25) O(6) 2.412 1_645
H(25) C(1) 3.503 .
H(25) C(7) 3.235 .
H(25) C(12) 3.337 .
H(25) C(13) 2.771 .
H(25) C(14) 2.934 .
H(25) C(30) 2.722 .
H(25) C(31) 1.954 .
H(25) C(33) 1.994 .
H(25) C(34) 3.225 .
H(25) C(36) 3.315 .
H(25) C(51) 3.520 1_645
H(25) C(52) 3.262 1_645
H(25) H(4) 2.338 .
H(25) H(26) 2.276 .
H(25) H(43) 3.428 1_645
H(25) H(44) 3.561 1_645
H(25) H(45) 3.104 1_645
H(26) Cl(1) 3.209 1_645
H(26) Cl(9) 3.246 1_645
H(26) O(5) 2.443 .
H(26) O(6) 3.321 1_645
H(26) C(31) 3.161 .
H(26) C(32) 1.970 .
H(26) C(34) 1.992 .
H(26) C(35) 3.206 .
H(26) H(4) 3.004 .
H(26) H(5) 3.572 .
H(26) H(25) 2.276 .
H(26) H(27) 3.406 2_846
H(26) H(31) 3.470 2_846
H(26) H(45) 3.181 1_645
H(27) Cl(9) 3.060 2_756
H(27) Cl(10) 3.175 2_756
H(27) Cl(11) 3.339 2_756
H(27) O(5) 2.604 .
H(27) C(31) 3.291 .
H(27) C(33) 3.197 .
H(27) C(33) 3.534 2_846
H(27) C(34) 2.021 .
H(27) C(34) 3.555 2_846
H(27) C(36) 2.047 .
H(27) C(37) 2.450 .
H(27) H(26) 3.406 2_846
H(27) H(28) 2.403 .
H(27) H(29) 2.786 .
H(27) H(30) 3.251 .
H(27) H(31) 1.772 .
H(28) Cl(10) 3.392 2_756
H(28) Cl(11) 2.786 2_756
H(28) C(2) 3.569 .
H(28) C(21) 3.076 .
H(28) C(30) 2.637 .
H(28) C(31) 2.177 .
H(28) C(32) 3.332 .
H(28) C(34) 3.365 .
H(28) C(35) 2.106 .
H(28) C(38) 2.802 .
H(28) C(43) 2.671 .
H(28) H(13) 3.510 .
H(28) H(14) 2.255 .
H(28) H(27) 2.403 .
H(28) H(35) 2.385 .
H(29) Cl(5) 3.563 1_645
H(29) Cl(5) 3.148 2_856
H(29) O(5) 1.897 .
H(29) C(34) 2.706 .
H(29) C(35) 3.092 .
H(29) H(3) 3.590 .
H(29) H(27) 2.786 .
H(29) H(30) 1.551 .
H(29) H(31) 1.551 .
H(29) H(35) 3.587 2_846
H(29) H(36) 2.770 1_655
H(30) Cl(3) 3.091 2_856
H(30) Cl(5) 3.090 2_856
H(30) O(5) 1.915 .
H(30) C(31) 3.335 2_846
H(30) C(32) 3.516 2_846
H(30) C(34) 3.027 .
H(30) C(35) 3.592 .
H(30) C(36) 3.564 2_846
H(30) C(43) 2.986 2_846
H(30) H(27) 3.251 .
H(30) H(29) 1.551 .
H(30) H(31) 1.551 .
H(30) H(35) 2.182 2_846
H(31) Cl(3) 3.579 2_856
H(31) Cl(9) 2.933 2_756
H(31) O(5) 1.911 .
H(31) C(32) 3.471 2_846
H(31) C(33) 3.304 2_846
H(31) C(34) 2.356 .
H(31) C(35) 2.333 .
H(31) H(26) 3.470 2_846
H(31) H(27) 1.772 .
H(31) H(29) 1.551 .
H(31) H(30) 1.551 .
H(31) H(35) 3.533 2_846
H(32) Cl(21) 3.400 .
H(32) Cl(22) 3.386 .
H(32) C(12) 2.774 .
H(32) C(13) 2.674 .
H(32) C(15) 3.351 .
H(32) C(16) 3.209 .
H(32) C(17) 3.493 .
H(32) C(24) 3.189 .
H(32) C(30) 2.637 .
H(32) C(38) 2.060 .
H(32) C(40) 2.005 .
H(32) C(41) 3.226 .
H(32) C(43) 3.241 .
H(32) H(10) 2.573 .
H(32) H(18) 2.431 .
H(32) H(33) 2.305 .
H(33) Cl(22) 2.868 .
H(33) Cl(23) 3.136 .
H(33) O(4) 2.452 .
H(33) C(38) 3.354 .
H(33) C(39) 2.026 .
H(33) C(41) 2.031 .
H(33) C(42) 3.260 .
H(33) H(2) 3.568 1_455
H(33) H(32) 2.305 .
H(34) Cl(5) 3.338 2_756
H(34) O(4) 2.535 .
H(34) C(38) 3.367 .
H(34) C(40) 3.256 .
H(34) C(41) 2.029 .
H(34) C(43) 2.071 .
H(34) C(44) 2.389 .
H(34) H(16) 3.491 2_756
H(34) H(17) 3.269 2_756
H(34) H(35) 2.363 .
H(34) H(36) 2.609 .
H(34) H(37) 3.252 .
H(34) H(38) 1.815 .
H(35) O(5) 3.112 2_846
H(35) C(30) 2.498 .
H(35) C(31) 2.584 .
H(35) C(32) 3.546 .
H(35) C(35) 3.556 .
H(35) C(36) 2.513 .
H(35) C(37) 2.978 2_846
H(35) C(38) 2.044 .
H(35) C(39) 3.247 .
H(35) C(41) 3.252 .
H(35) C(42) 2.042 .
H(35) H(28) 2.385 .
H(35) H(29) 3.587 2_846
H(35) H(30) 2.182 2_846
H(35) H(31) 3.533 2_846
H(35) H(34) 2.363 .
H(36) Cl(4) 3.481 2_756
H(36) O(4) 1.963 .
H(36) C(41) 2.764 .
H(36) C(42) 2.999 .
H(36) H(2) 2.943 1_455
H(36) H(3) 3.417 1_455
H(36) H(29) 2.770 1_455
H(36) H(34) 2.609 .
H(36) H(37) 1.551 .
H(36) H(38) 1.551 .
H(37) Cl(4) 3.575 2_756
H(37) Cl(10) 3.356 2_656
H(37) Cl(12) 3.448 .
H(37) O(3) 3.177 2_756
H(37) O(4) 1.957 .
H(37) C(19) 3.537 2_756
H(37) C(41) 3.051 .
H(37) C(42) 3.575 .
H(37) H(2) 3.043 1_455
H(37) H(17) 3.435 2_756
H(37) H(34) 3.252 .
H(37) H(36) 1.551 .
H(37) H(38) 1.551 .
H(38) Cl(4) 2.972 2_756
H(38) O(3) 3.148 2_756
H(38) O(4) 1.951 .
H(38) C(22) 3.100 2_756
H(38) C(41) 2.427 .
H(38) C(42) 2.363 .
H(38) H(16) 3.217 2_756
H(38) H(17) 2.568 2_756
H(38) H(34) 1.815 .
H(38) H(36) 1.551 .
H(38) H(37) 1.551 .
H(39) Cl(14) 3.170 2_665
H(39) Cl(17) 3.584 .
H(39) C(45) 3.248 .
H(39) C(46) 2.029 .
H(39) C(48) 1.958 .
H(39) C(49) 3.180 .
H(39) C(59) 2.621 .
H(39) C(60) 2.706 .
H(39) C(61) 2.802 .
H(39) H(40) 2.267 .
H(39) H(49) 2.569 .
H(40) Cl(17) 3.517 .
H(40) O(7) 3.041 1_455
H(40) O(8) 2.929 2_665
H(40) C(46) 3.271 .
H(40) C(47) 1.993 .
H(40) C(49) 2.126 .
H(40) C(50) 3.330 .
H(40) C(63) 3.144 2_665
H(40) C(64) 3.262 2_665
H(40) H(9) 3.176 1_465
H(40) H(39) 2.267 .
H(40) H(41) 2.398 .
H(40) H(51) 3.123 2_665
H(40) H(61) 3.313 1_455
H(41) Cl(6) 3.157 1_455
H(41) O(6) 3.521 .
H(41) C(11) 3.222 1_465
H(41) C(45) 3.098 .
H(41) C(47) 3.149 .
H(41) C(48) 2.038 .
H(41) C(50) 1.973 .
H(41) C(51) 2.573 .
H(41) H(9) 2.786 1_465
H(41) H(40) 2.398 .
H(41) H(42) 3.292 .
H(41) H(43) 2.287 .
H(41) H(61) 3.161 1_455
H(42) Cl(7) 3.298 .
H(42) Cl(9) 3.311 .
H(42) O(6) 1.987 .
H(42) C(45) 2.671 .
H(42) C(49) 3.103 .
H(42) C(50) 2.017 .
H(42) C(52) 2.765 .
H(42) C(53) 2.598 .
H(42) C(57) 3.419 .
H(42) C(58) 2.588 .
H(42) C(75) 3.473 .
H(42) C(79) 3.075 .
H(42) C(80) 2.666 .
H(42) H(41) 3.292 .
H(42) H(43) 1.551 .
H(42) H(44) 3.316 .
H(42) H(45) 3.460 .
H(42) H(65) 3.100 .
H(42) H(66) 2.335 .
H(43) Cl(3) 2.817 1_455
H(43) Cl(9) 3.342 .
H(43) O(6) 1.995 .
H(43) C(45) 3.226 .
H(43) C(49) 2.532 .
H(43) C(50) 2.055 .
H(43) C(52) 3.267 .
H(43) H(25) 3.428 1_465
H(43) H(41) 2.287 .
H(43) H(42) 1.551 .
H(43) H(44) 3.600 .
H(44) O(1) 2.860 1_465
H(44) O(6) 1.977 .
H(44) C(7) 3.256 1_465
H(44) C(8) 3.375 1_465
H(44) C(9) 3.327 1_465
H(44) C(10) 3.365 1_465
H(44) C(45) 2.623 .
H(44) C(46) 3.516 .
H(44) C(50) 2.809 .
H(44) C(51) 2.857 .
H(44) C(53) 1.942 .
H(44) C(54) 3.119 .
H(44) C(58) 2.712 .
H(44) C(67) 3.582 .
H(44) C(68) 2.625 .
H(44) C(69) 3.087 .
H(44) H(4) 2.763 1_465
H(44) H(7) 3.483 1_465
H(44) H(8) 3.300 1_465
H(44) H(25) 3.561 1_465
H(44) H(42) 3.316 .
H(44) H(43) 3.600 .
H(44) H(45) 1.551 .
H(44) H(46) 3.375 .
H(44) H(56) 2.099 .
H(44) H(57) 2.996 .
H(45) Cl(1) 3.169 .
H(45) O(1) 2.975 1_465
H(45) O(6) 1.957 .
H(45) C(7) 2.763 1_465
H(45) C(51) 3.242 .
H(45) C(53) 1.950 .
H(45) C(54) 2.550 .
H(45) C(58) 3.314 .
H(45) H(4) 2.214 1_465
H(45) H(5) 2.775 1_465
H(45) H(25) 3.104 1_465
H(45) H(26) 3.181 1_465
H(45) H(42) 3.460 .
H(45) H(44) 1.551 .
H(45) H(46) 2.392 .
H(45) H(56) 3.483 .
H(45) H(57) 3.543 .
H(46) Cl(1) 2.714 .
H(46) Cl(6) 3.327 .
H(46) Cl(7) 3.549 .
H(46) C(52) 2.709 .
H(46) C(53) 2.081 .
H(46) C(55) 2.019 .
H(46) C(56) 3.182 .
H(46) C(58) 3.307 .
H(46) H(44) 3.375 .
H(46) H(45) 2.392 .
H(46) H(47) 2.301 .
H(47) Cl(22) 3.563 .
H(47) O(10) 3.472 1_655
H(47) C(53) 3.347 .
H(47) C(54) 2.033 .
H(47) C(56) 2.007 .
H(47) C(57) 3.270 .
H(47) C(81) 2.791 1_655
H(47) H(46) 2.301 .
H(47) H(48) 2.278 .
H(47) H(67) 2.316 1_655
H(47) H(68) 2.507 1_655
H(48) Cl(19) 2.882 .
H(48) Cl(24) 3.051 .
H(48) C(54) 3.189 .
H(48) C(55) 1.958 .
H(48) C(57) 2.025 .
H(48) C(58) 3.203 .
H(48) C(74) 2.675 .
H(48) C(81) 3.418 1_655
H(48) C(82) 2.852 .
H(48) C(87) 2.832 .
H(48) H(47) 2.278 .
H(48) H(67) 3.038 1_655
H(48) H(68) 2.994 1_655
H(48) H(73) 2.456 .
H(49) Cl(17) 3.234 .
H(49) C(46) 2.579 .
H(49) C(47) 2.697 .
H(49) C(59) 2.737 .
H(49) C(60) 2.075 .
H(49) C(62) 2.031 .
H(49) C(63) 3.283 .
H(49) C(65) 3.351 .
H(49) C(74) 3.225 .
H(49) C(75) 3.421 .
H(49) C(76) 2.910 .
H(49) C(82) 3.141 .
H(49) C(83) 3.560 .
H(49) C(87) 3.578 .
H(49) H(39) 2.569 .
H(49) H(50) 2.330 .
H(49) H(63) 2.276 .
H(50) Cl(14) 3.164 .
H(50) Cl(18) 2.810 .
H(50) O(8) 2.534 .
H(50) C(60) 3.251 .
H(50) C(61) 2.003 .
H(50) C(63) 2.009 .
H(50) C(64) 3.216 .
H(50) C(66) 2.393 .
H(50) H(49) 2.330 .
H(50) H(53) 2.685 .
H(50) H(54) 3.231 .
H(50) H(55) 1.785 .
H(50) H(63) 3.445 .
H(51) Cl(13) 3.297 1_655
H(51) O(7) 2.641 2_765
H(51) O(8) 2.468 .
H(51) C(60) 3.279 .
H(51) C(62) 3.221 .
H(51) C(63) 2.000 .
H(51) C(65) 2.052 .
H(51) C(70) 2.976 2_765
H(51) C(71) 2.937 2_765
H(51) C(73) 3.563 2_765
H(51) H(40) 3.123 2_665
H(51) H(52) 2.388 .
H(51) H(58) 2.691 2_765
H(51) H(60) 3.382 2_765
H(52) Cl(13) 2.899 2_665
H(52) Cl(17) 3.426 2_665
H(52) C(59) 2.596 .
H(52) C(60) 2.098 .
H(52) C(61) 3.361 .
H(52) C(63) 3.312 .
H(52) C(64) 2.085 .
H(52) C(67) 2.596 .
H(52) C(71) 3.449 .
H(52) C(72) 2.490 .
H(52) H(51) 2.388 .
H(52) H(58) 3.475 2_765
H(52) H(59) 2.284 .
H(53) Cl(21) 3.541 2_755
H(53) O(8) 1.943 .
H(53) O(9) 2.992 .
H(53) C(29) 3.249 2_755
H(53) C(62) 3.083 .
H(53) C(63) 2.775 .
H(53) C(85) 3.511 .
H(53) C(88) 3.295 .
H(53) H(19) 3.475 2_755
H(53) H(22) 2.507 2_755
H(53) H(23) 3.174 2_755
H(53) H(50) 2.685 .
H(53) H(54) 1.551 .
H(53) H(55) 1.551 .
H(53) H(74) 2.688 .
H(54) Cl(21) 3.076 2_755
H(54) O(8) 1.977 .
H(54) C(10) 3.202 2_755
H(54) C(11) 2.946 2_755
H(54) C(63) 3.102 .
H(54) H(8) 2.915 2_755
H(54) H(9) 2.429 2_755
H(54) H(19) 3.367 2_755
H(54) H(22) 3.022 2_755
H(54) H(50) 3.231 .
H(54) H(53) 1.551 .
H(54) H(55) 1.551 .
H(55) Cl(14) 2.935 .
H(55) Cl(18) 3.369 .
H(55) O(8) 1.983 .
H(55) C(62) 2.392 .
H(55) C(63) 2.477 .
H(55) H(8) 3.450 2_755
H(55) H(22) 2.682 2_755
H(55) H(50) 1.785 .
H(55) H(53) 1.551 .
H(55) H(54) 1.551 .
H(56) Cl(14) 3.171 2_665
H(56) O(1) 3.406 1_465
H(56) C(8) 3.485 1_465
H(56) C(10) 3.481 1_465
H(56) C(45) 2.735 .
H(56) C(46) 2.667 .
H(56) C(47) 3.402 .
H(56) C(50) 3.483 .
H(56) C(52) 2.955 .
H(56) C(53) 3.225 .
H(56) C(58) 3.209 .
H(56) C(59) 2.577 .
H(56) C(67) 2.032 .
H(56) C(69) 2.029 .
H(56) C(70) 3.256 .
H(56) C(72) 3.220 .
H(56) H(7) 3.010 1_465
H(56) H(8) 2.864 1_465
H(56) H(44) 2.099 .
H(56) H(45) 3.483 .
H(56) H(57) 2.315 .
H(57) O(1) 2.363 1_465
H(57) O(7) 2.617 .
H(57) C(8) 3.026 1_465
H(57) C(67) 3.260 .
H(57) C(68) 2.025 .
H(57) C(70) 1.990 .
H(57) C(71) 3.228 .
H(57) C(73) 2.496 .
H(57) H(7) 2.659 1_465
H(57) H(44) 2.996 .
H(57) H(45) 3.543 .
H(57) H(56) 2.315 .
H(57) H(60) 2.751 .
H(57) H(61) 3.343 .
H(57) H(62) 1.892 .
H(58) Cl(17) 3.003 1_655
H(58) O(7) 2.493 .
H(58) C(64) 3.427 2_765
H(58) C(67) 3.280 .
H(58) C(69) 3.235 .
H(58) C(70) 2.072 .
H(58) C(72) 2.037 .
H(58) H(51) 2.691 2_765
H(58) H(52) 3.475 2_765
H(58) H(59) 2.332 .
H(59) Cl(13) 3.233 1_655
H(59) C(59) 2.632 .
H(59) C(60) 2.803 .
H(59) C(64) 3.508 .
H(59) C(65) 2.530 .
H(59) C(67) 2.005 .
H(59) C(68) 3.210 .
H(59) C(70) 3.284 .
H(59) C(71) 2.033 .
H(59) C(86) 3.440 .
H(59) C(87) 2.964 .
H(59) H(52) 2.284 .
H(59) H(58) 2.332 .
H(59) H(72) 3.151 .
H(59) H(73) 2.217 .
H(60) Cl(20) 3.238 1_565
H(60) Cl(21) 3.065 1_565
H(60) O(7) 1.979 .
H(60) O(8) 3.028 2_765
H(60) C(69) 3.127 .
H(60) C(70) 2.782 .
H(60) H(9) 3.588 1_565
H(60) H(51) 3.382 2_765
H(60) H(57) 2.751 .
H(60) H(61) 1.551 .
H(60) H(62) 1.551 .
H(60) H(74) 3.593 2_765
H(61) Cl(2) 3.533 .
H(61) Cl(6) 3.255 .
H(61) Cl(21) 3.378 1_565
H(61) O(7) 1.971 .
H(61) O(8) 3.583 2_765
H(61) C(11) 3.499 1_565
H(61) C(70) 3.085 .
H(61) H(9) 2.718 1_565
H(61) H(10) 3.298 1_565
H(61) H(40) 3.313 1_655
H(61) H(41) 3.161 1_655
H(61) H(57) 3.343 .
H(61) H(60) 1.551 .
H(61) H(62) 1.551 .
H(62) Cl(2) 3.482 .
H(62) Cl(6) 3.467 .
H(62) O(1) 2.987 1_465
H(62) O(7) 1.963 .
H(62) C(69) 2.431 .
H(62) C(70) 2.415 .
H(62) H(5) 3.555 1_465
H(62) H(57) 1.892 .
H(62) H(60) 1.551 .
H(62) H(61) 1.551 .
H(63) Cl(17) 3.534 .
H(63) Cl(18) 2.946 .
H(63) C(61) 3.046 .
H(63) C(74) 2.562 .
H(63) C(75) 2.034 .
H(63) C(77) 2.002 .
H(63) C(78) 3.260 .
H(63) C(80) 3.236 .
H(63) C(82) 2.645 .
H(63) C(83) 2.391 .
H(63) C(84) 3.388 .
H(63) H(49) 2.276 .
H(63) H(50) 3.445 .
H(63) H(64) 2.301 .
H(63) H(70) 2.082 .
H(64) Cl(16) 3.134 .
H(64) Cl(17) 3.056 .
H(64) Cl(18) 3.426 .
H(64) O(10) 2.665 .
H(64) C(75) 3.224 .
H(64) C(76) 2.000 .
H(64) C(78) 2.045 .
H(64) C(79) 3.237 .
H(64) C(81) 2.586 .
H(64) H(63) 2.301 .
H(64) H(67) 2.731 .
H(64) H(68) 3.466 .
H(64) H(69) 2.037 .
H(65) Cl(8) 3.033 .
H(65) O(10) 2.441 .
H(65) C(17) 3.410 1_455
H(65) C(75) 3.242 .
H(65) C(77) 3.244 .
H(65) C(78) 2.021 .
H(65) C(80) 2.008 .
H(65) H(11) 2.836 1_455
H(65) H(42) 3.100 .
H(65) H(66) 2.312 .
H(66) Cl(7) 2.940 .
H(66) Cl(24) 3.191 .
H(66) C(45) 3.502 .
H(66) C(50) 3.481 .
H(66) C(51) 3.199 .
H(66) C(53) 3.512 .
H(66) C(56) 3.284 .
H(66) C(57) 2.618 .
H(66) C(58) 2.851 .
H(66) C(74) 2.628 .
H(66) C(75) 2.010 .
H(66) C(76) 3.227 .
H(66) C(78) 3.239 .
H(66) C(79) 2.006 .
H(66) H(42) 2.335 .
H(66) H(65) 2.312 .
H(67) O(10) 1.933 .
H(67) C(55) 2.929 1_455
H(67) C(56) 3.327 1_455
H(67) C(77) 3.124 .
H(67) C(78) 2.766 .
H(67) H(47) 2.316 1_455
H(67) H(48) 3.038 1_455
H(67) H(64) 2.731 .
H(67) H(68) 1.551 .
H(67) H(69) 1.551 .
H(68) Cl(19) 3.068 1_455
H(68) Cl(22) 2.655 1_455
H(68) O(10) 1.973 .
H(68) C(24) 3.568 1_455
H(68) C(25) 3.455 1_455
H(68) C(55) 3.250 1_455
H(68) C(56) 3.515 1_455
H(68) C(78) 3.098 .
H(68) H(11) 3.140 1_455
H(68) H(18) 3.340 1_455
H(68) H(19) 3.226 1_455
H(68) H(47) 2.507 1_455
H(68) H(48) 2.994 1_455
H(68) H(64) 3.466 .
H(68) H(67) 1.551 .
H(68) H(69) 1.551 .
H(69) Cl(16) 3.046 .
H(69) Cl(19) 3.390 1_455
H(69) O(10) 1.930 .
H(69) C(25) 3.123 1_455
H(69) C(77) 2.475 .
H(69) C(78) 2.411 .
H(69) H(19) 2.921 1_455
H(69) H(23) 2.998 1_455
H(69) H(64) 2.037 .
H(69) H(67) 1.551 .
H(69) H(68) 1.551 .
H(70) O(2) 2.958 1_455
H(70) C(26) 3.474 1_455
H(70) C(27) 3.127 1_455
H(70) C(74) 2.600 .
H(70) C(75) 2.544 .
H(70) C(76) 2.312 .
H(70) C(77) 3.298 .
H(70) C(80) 3.556 .
H(70) C(82) 2.071 .
H(70) C(84) 1.995 .
H(70) C(85) 3.264 .
H(70) C(87) 3.284 .
H(70) H(20) 2.473 1_455
H(70) H(63) 2.082 .
H(70) H(71) 2.329 .
H(71) Cl(15) 2.970 2_655
H(71) O(2) 3.576 1_455
H(71) O(9) 2.542 .
H(71) C(82) 3.331 .
H(71) C(83) 2.035 .
H(71) C(85) 2.135 .
H(71) C(86) 3.382 .
H(71) H(70) 2.329 .
H(71) H(75) 3.088 2_755
H(71) H(76) 3.497 2_755
H(72) Cl(13) 3.234 1_655
H(72) Cl(16) 2.966 1_655
H(72) O(9) 2.706 .
H(72) C(82) 3.197 .
H(72) C(84) 3.372 .
H(72) C(85) 2.070 .
H(72) C(87) 1.922 .
H(72) C(88) 2.503 .
H(72) H(59) 3.151 .
H(72) H(73) 2.211 .
H(72) H(74) 2.692 .
H(72) H(75) 3.357 .
H(72) H(76) 1.887 .
H(73) Cl(16) 3.589 1_655
H(73) C(56) 2.723 .
H(73) C(57) 2.650 .
H(73) C(59) 3.269 .
H(73) C(60) 3.280 .
H(73) C(67) 3.298 .
H(73) C(72) 2.828 .
H(73) C(74) 2.650 .
H(73) C(82) 2.025 .
H(73) C(83) 3.281 .
H(73) C(85) 3.217 .
H(73) C(86) 1.925 .
H(73) H(48) 2.456 .
H(73) H(59) 2.217 .
H(73) H(72) 2.211 .
H(74) Cl(20) 3.086 2_755
H(74) O(8) 3.050 .
H(74) O(9) 1.900 .
H(74) C(63) 3.507 .
H(74) C(66) 3.321 .
H(74) C(85) 2.697 .
H(74) C(86) 3.045 .
H(74) H(53) 2.688 .
H(74) H(60) 3.593 2_765
H(74) H(72) 2.692 .
H(74) H(75) 1.551 .
H(74) H(76) 1.551 .
H(75) Cl(15) 3.440 1_655
H(75) Cl(19) 3.091 2_755
H(75) Cl(20) 2.932 2_755
H(75) O(9) 1.942 .
H(75) O(9) 3.071 2_755
H(75) C(84) 3.092 2_755
H(75) C(85) 3.058 .
H(75) C(85) 3.041 2_755
H(75) H(71) 3.088 2_755
H(75) H(72) 3.357 .
H(75) H(74) 1.551 .
H(75) H(76) 1.551 .
H(76) Cl(15) 3.013 1_655
H(76) Cl(16) 3.391 1_655
H(76) O(9) 1.937 .
H(76) O(9) 3.311 2_755
H(76) C(85) 2.358 .
H(76) C(86) 2.372 .
H(76) H(71) 3.497 2_755
H(76) H(72) 1.887 .
H(76) H(74) 1.551 .
H(76) H(75) 1.551 .

loop_
_geom_torsion_atom_site_label_1
_geom_torsion_atom_site_label_2
_geom_torsion_atom_site_label_3
_geom_torsion_atom_site_label_4
_geom_torsion
C(7) O(1) C(8) C(9) -49(3)
C(8) O(1) C(7) C(6) -44(3)
C(29) O(2) C(26) C(25) -11(4)
C(29) O(2) C(26) C(27) 176(2)
C(22) O(3) C(19) C(18) 12(5)
C(22) O(3) C(19) C(20) -174(3)
C(44) O(4) C(41) C(40) -177(3)
C(44) O(4) C(41) C(42) 4(5)
C(37) O(5) C(34) C(33) 172(2)
C(37) O(5) C(34) C(35) -6(4)
C(51) O(6) C(52) C(53) -37(3)
C(52) O(6) C(51) C(50) -46(3)
C(73) O(7) C(70) C(69) -2(3)
C(73) O(7) C(70) C(71) 178(2)
C(66) O(8) C(63) C(62) -4(3)
C(66) O(8) C(63) C(64) 178(2)
C(88) O(9) C(85) C(84) -178(2)
C(88) O(9) C(85) C(86) 2(3)
C(81) O(10) C(78) C(77) 5(4)
C(81) O(10) C(78) C(79) -177(2)
C(2) C(1) C(6) C(5) 17(3)
C(2) C(1) C(6) C(7) -173(2)
C(6) C(1) C(2) C(3) -11(3)
C(6) C(1) C(2) C(15) 159(2)
C(2) C(1) C(14) C(9) 118(2)
C(2) C(1) C(14) C(13) -56(3)
C(14) C(1) C(2) C(3) 175(2)
C(14) C(1) C(2) C(15) -15(3)
C(6) C(1) C(14) C(9) -56(3)
C(6) C(1) C(14) C(13) 130(2)
C(14) C(1) C(6) C(5) -168(2)
C(14) C(1) C(6) C(7) 2(3)
C(1) C(2) C(3) C(4) 2(3)
C(1) C(2) C(15) C(16) 138(2)
C(1) C(2) C(15) C(23) -52(3)
C(3) C(2) C(15) C(16) -52(3)
C(3) C(2) C(15) C(23) 119(2)
C(15) C(2) C(3) C(4) -168(2)
C(2) C(3) C(4) C(5) -0(3)
C(3) C(4) C(5) C(6) 7(4)
C(4) C(5) C(6) C(1) -16(4)
C(4) C(5) C(6) C(7) 175(2)
C(1) C(6) C(7) O(1) 73(3)
C(5) C(6) C(7) O(1) -118(2)
O(1) C(8) C(9) C(10) -108(3)
O(1) C(8) C(9) C(14) 69(3)
C(8) C(9) C(10) C(11) 176(3)
C(8) C(9) C(14) C(1) 10(3)
C(8) C(9) C(14) C(13) -176(2)
C(10) C(9) C(14) C(1) -173(2)
C(10) C(9) C(14) C(13) 1(2)
C(14) C(9) C(10) C(11) -0(4)
C(9) C(10) C(11) C(12) -2(3)
C(10) C(11) C(12) C(13) 3(3)
C(11) C(12) C(13) C(14) -2(4)
C(11) C(12) C(13) C(30) -166(2)
C(12) C(13) C(14) C(1) 174(2)
C(12) C(13) C(14) C(9) 0(3)
C(12) C(13) C(30) C(31) 122(3)
C(12) C(13) C(30) C(38) -54(4)
C(14) C(13) C(30) C(31) -42(4)
C(14) C(13) C(30) C(38) 142(3)
C(30) C(13) C(14) C(1) -23(4)
C(30) C(13) C(14) C(9) 163(2)
C(2) C(15) C(16) C(17) 166(2)
C(2) C(15) C(16) C(21) -19(4)
C(2) C(15) C(23) C(24) 138(2)
C(2) C(15) C(23) C(28) -38(4)
C(16) C(15) C(23) C(24) -51(4)
C(16) C(15) C(23) C(28) 133(3)
C(23) C(15) C(16) C(17) -5(4)
C(23) C(15) C(16) C(21) 170(2)
C(15) C(16) C(17) C(18) 172(3)
C(15) C(16) C(21) C(20) -173(3)
C(17) C(16) C(21) C(20) 2(4)
C(21) C(16) C(17) C(18) -3(4)
C(16) C(17) C(18) C(19) -1(4)
C(17) C(18) C(19) O(3) 180(2)
C(17) C(18) C(19) C(20) 6(5)
O(3) C(19) C(20) C(21) 180(2)
C(18) C(19) C(20) C(21) -7(5)
C(19) C(20) C(21) C(16) 2(5)
C(15) C(23) C(24) C(25) -177(2)
C(15) C(23) C(28) C(27) 179(2)
C(24) C(23) C(28) C(27) 3(4)
C(28) C(23) C(24) C(25) -2(3)
C(23) C(24) C(25) C(26) 2(4)
C(24) C(25) C(26) O(2) -177(2)
C(24) C(25) C(26) C(27) -5(5)
O(2) C(26) C(27) C(28) 179(2)
C(25) C(26) C(27) C(28) 6(5)
C(26) C(27) C(28) C(23) -5(4)
C(13) C(30) C(31) C(32) -42(5)
C(13) C(30) C(31) C(36) 137(2)
C(13) C(30) C(38) C(39) -18(6)
C(13) C(30) C(38) C(43) 162(3)
C(31) C(30) C(38) C(39) 166(3)
C(31) C(30) C(38) C(43) -13(6)
C(38) C(30) C(31) C(32) 134(4)
C(38) C(30) C(31) C(36) -47(5)
C(30) C(31) C(32) C(33) -180(2)
C(30) C(31) C(36) C(35) -177(2)
C(32) C(31) C(36) C(35) 2(4)
C(36) C(31) C(32) C(33) 1(3)
C(31) C(32) C(33) C(34) -6(5)
C(32) C(33) C(34) O(5) -171(2)
C(32) C(33) C(34) C(35) 7(4)
O(5) C(34) C(35) C(36) 175(2)
C(33) C(34) C(35) C(36) -3(4)
C(34) C(35) C(36) C(31) -1(3)
C(30) C(38) C(39) C(40) -177(3)
C(30) C(38) C(43) C(42) 176(3)
C(39) C(38) C(43) C(42) -3(4)
C(43) C(38) C(39) C(40) 3(4)
C(38) C(39) C(40) C(41) -2(5)
C(39) C(40) C(41) O(4) -177(3)
C(39) C(40) C(41) C(42) 2(4)
O(4) C(41) C(42) C(43) 176(3)
C(40) C(41) C(42) C(43) -3(5)
C(41) C(42) C(43) C(38) 4(5)
C(46) C(45) C(50) C(49) -2(4)
C(46) C(45) C(50) C(51) -176(3)
C(50) C(45) C(46) C(47) 3(4)
C(50) C(45) C(46) C(59) 165(2)
C(46) C(45) C(58) C(53) 130(2)
C(46) C(45) C(58) C(57) -51(4)
C(58) C(45) C(46) C(47) 171(2)
C(58) C(45) C(46) C(59) -27(4)
C(50) C(45) C(58) C(53) -61(3)
C(50) C(45) C(58) C(57) 118(3)
C(58) C(45) C(50) C(49) -171(2)
C(58) C(45) C(50) C(51) 16(4)
C(45) C(46) C(47) C(48) -4(4)
C(45) C(46) C(59) C(60) 144(2)
C(45) C(46) C(59) C(67) -33(4)
C(47) C(46) C(59) C(60) -55(3)
C(47) C(46) C(59) C(67) 128(3)
C(59) C(46) C(47) C(48) -167(3)
C(46) C(47) C(48) C(49) 4(4)
C(47) C(48) C(49) C(50) -3(4)
C(48) C(49) C(50) C(45) 2(4)
C(48) C(49) C(50) C(51) 176(3)
C(45) C(50) C(51) O(6) 64(3)
C(49) C(50) C(51) O(6) -109(3)
O(6) C(52) C(53) C(54) -118(3)
O(6) C(52) C(53) C(58) 71(3)
C(52) C(53) C(54) C(55) -174(2)
C(52) C(53) C(58) C(45) 0(3)
C(52) C(53) C(58) C(57) -179(2)
C(54) C(53) C(58) C(45) -171(2)
C(54) C(53) C(58) C(57) 10(4)
C(58) C(53) C(54) C(55) -3(4)
C(53) C(54) C(55) C(56) 0(4)
C(54) C(55) C(56) C(57) -4(4)
C(55) C(56) C(57) C(58) 11(4)
C(55) C(56) C(57) C(74) -163(2)
C(56) C(57) C(58) C(45) 167(2)
C(56) C(57) C(58) C(53) -14(4)
C(56) C(57) C(74) C(75) 124(2)
C(56) C(57) C(74) C(82) -49(3)
C(58) C(57) C(74) C(75) -50(3)
C(58) C(57) C(74) C(82) 136(2)
C(74) C(57) C(58) C(45) -18(4)
C(74) C(57) C(58) C(53) 161(2)
C(46) C(59) C(60) C(61) -26(3)
C(46) C(59) C(60) C(65) 162(2)
C(46) C(59) C(67) C(68) -36(3)
C(46) C(59) C(67) C(72) 145(2)
C(60) C(59) C(67) C(68) 148(2)
C(60) C(59) C(67) C(72) -31(4)
C(67) C(59) C(60) C(61) 151(2)
C(67) C(59) C(60) C(65) -21(3)
C(59) C(60) C(61) C(62) -172(2)
C(59) C(60) C(65) C(64) 172(2)
C(61) C(60) C(65) C(64) -1(2)
C(65) C(60) C(61) C(62) 0(2)
C(60) C(61) C(62) C(63) 3(3)
C(61) C(62) C(63) O(8) 176(2)
C(61) C(62) C(63) C(64) -5(3)
O(8) C(63) C(64) C(65) -177(2)
C(62) C(63) C(64) C(65) 5(3)
C(63) C(64) C(65) C(60) -2(3)
C(59) C(67) C(68) C(69) -176(2)
C(59) C(67) C(72) C(71) 175(2)
C(68) C(67) C(72) C(71) -3(3)
C(72) C(67) C(68) C(69) 2(3)
C(67) C(68) C(69) C(70) 0(3)
C(68) C(69) C(70) O(7) 178(2)
C(68) C(69) C(70) C(71) -2(3)
O(7) C(70) C(71) C(72) -178(2)
C(69) C(70) C(71) C(72) 1(2)
C(70) C(71) C(72) C(67) 1(3)
C(57) C(74) C(75) C(76) 151(2)
C(57) C(74) C(75) C(80) -32(3)
C(57) C(74) C(82) C(83) 156(2)
C(57) C(74) C(82) C(87) -22(3)
C(75) C(74) C(82) C(83) -16(3)
C(75) C(74) C(82) C(87) 165(2)
C(82) C(74) C(75) C(76) -36(3)
C(82) C(74) C(75) C(80) 141(2)
C(74) C(75) C(76) C(77) -175(2)
C(74) C(75) C(80) C(79) -180(2)
C(76) C(75) C(80) C(79) -3(3)
C(80) C(75) C(76) C(77) 8(4)
C(75) C(76) C(77) C(78) -12(4)
C(76) C(77) C(78) O(10) -172(2)
C(76) C(77) C(78) C(79) 10(4)
O(10) C(78) C(79) C(80) 176(2)
C(77) C(78) C(79) C(80) -6(4)
C(78) C(79) C(80) C(75) 2(4)
C(74) C(82) C(83) C(84) 178(2)
C(74) C(82) C(87) C(86) -173(2)
C(83) C(82) C(87) C(86) 8(3)
C(87) C(82) C(83) C(84) -3(3)
C(82) C(83) C(84) C(85) -3(3)
C(83) C(84) C(85) O(9) -175(2)
C(83) C(84) C(85) C(86) 4(3)
O(9) C(85) C(86) C(87) 179(2)
C(84) C(85) C(86) C(87) 0(2)
C(85) C(86) C(87) C(82) -7(3)
